data_1576992
loop_
_publ_author_name
'Hidalgo, Nereida'
'Southwell, Kendal W.'
'Donnelly, Ryan S.'
'Mercado, Brandon Q.'
'Krajewski, Sebastian M.'
'Wang, Xiaoping'
'Holland, Patrick L.'

_publ_section_title
;
 Alkali metal cation effects for rapid C-H activation by iron(0)
 complexes.
;
_journal_issue 20
_journal_name_full 'Chemical science'
_journal_page_first 10061
_journal_page_last 10066
_journal_paper_doi 10.1039/d6sc01470d
_journal_volume 17
_journal_year 2026
_chemical_absolute_configuration rm
_chemical_formula_moiety '0.5(C43 H65 Fe K N2 O6), 0.5(C43 H69 Fe K N2 O6), 0.5(C7 H8)'
_chemical_formula_sum 'C46.5 H71 Fe K N2 O6'
_chemical_formula_weight 849.00
_space_group_crystal_system monoclinic
_space_group_IT_number 4
_space_group_name_Hall 'P 2yb'
_space_group_name_H-M_alt 'P 1 21 1'
_atom_sites_solution_hydrogens mixed
_atom_sites_solution_primary dual
_audit_creation_date 2025-10-24
_audit_creation_method
;
Olex2 1.5
(compiled 2025.07.13 svn.rb7424aed for OlexSys, GUI svn.r7314)
;
_audit_update_record
;
2025-12-16 deposited with the CCDC.	2026-03-31 downloaded from the CCDC.
;
_cell_angle_alpha 90
_cell_angle_beta 97.665(2)
_cell_angle_gamma 90
_cell_formula_units_Z 4
_cell_length_a 12.5751(3)
_cell_length_b 17.5962(6)
_cell_length_c 21.7879(5)
_cell_measurement_reflns_used 8147
_cell_measurement_temperature 100
_cell_measurement_theta_max 68.1780
_cell_measurement_theta_min 3.2270
_cell_volume 4778.0(2)
_computing_cell_refinement 'CrysAlisPro 1.171.44.85 (Rigaku OD, 2024)'
_computing_data_collection 'CrysAlisPro system (CCD 43.92a 64-bit (release 05-10-2023))'
_computing_data_reduction 'CrysAlisPro 1.171.44.85 (Rigaku OD, 2024)'
_computing_molecular_graphics 'Olex2 1.5 (Dolomanov et al., 2009)'
_computing_publication_material 'Olex2 1.5 (Dolomanov et al., 2009)'
_computing_structure_refinement 'SHELXL 2019/3 (Sheldrick, 2015)'
_computing_structure_solution 'SHELXT 2018/2 (Sheldrick, 2018)'
_diffrn_ambient_temperature 100
_diffrn_detector 'CCD plate'
_diffrn_measured_fraction_theta_full 0.985
_diffrn_measured_fraction_theta_max 0.974
_diffrn_measurement_details
;
List of Runs (angles in degrees, time in seconds):

  # Type    Start    End  Width  t~exp~   \w     \q     \k     \f   Frames
#--------------------------------------------------------------------------
  1  \w    -19.00   6.00   1.00    4.50    --    5.00  45.00 126.00   25
  2  \w   -178.00 -57.00   1.00   18.03    --  -90.00  45.00 126.00  121
  3  \w    -84.00  74.00   1.00    4.50    --    0.00   0.00-180.00  158
  4  \w   -176.00 -85.00   1.00   18.03    --  -90.00  28.00  90.00   91
  5  \w    -50.00  -1.00   1.00   18.03    --  -90.00  28.00  90.00   49
  6  \w   -150.00 -50.00   1.00   18.03    --  -90.00  46.00 -90.00  100
  7  \w   -104.00 -77.00   1.00   18.03    --  -90.00  46.00  30.00   27
  8  \w   -109.00  -6.00   1.00   18.03    --  -90.00   0.00-180.00  103
  9  \w   -153.00-128.00   1.00   18.03    --  -90.00  37.00  60.00   25
 10  \w   -176.00 -20.00   1.00   18.03    --  -90.00  28.00-120.00  156
;
_diffrn_measurement_device 'four-circle diffractometer'
_diffrn_measurement_device_type 'XtaLAB AFC11 (RCD3): quarter-chi single'
_diffrn_measurement_method '\w scans'
_diffrn_orient_matrix_type 'CrysAlisPro convention (1999,Acta A55,543-557)'
_diffrn_orient_matrix_UB_11 -0.0822393000
_diffrn_orient_matrix_UB_12 -0.0498389000
_diffrn_orient_matrix_UB_13 0.0279169000
_diffrn_orient_matrix_UB_21 0.0915915000
_diffrn_orient_matrix_UB_22 -0.0371346000
_diffrn_orient_matrix_UB_23 0.0438841000
_diffrn_orient_matrix_UB_31 -0.0111665000
_diffrn_orient_matrix_UB_32 0.0616482000
_diffrn_orient_matrix_UB_33 0.0488617000
_diffrn_radiation_monochromator mirror
_diffrn_radiation_probe x-ray
_diffrn_radiation_type 'Cu K\a'
_diffrn_radiation_wavelength 1.54184
_diffrn_reflns_av_R_equivalents 0.1224
_diffrn_reflns_av_unetI/netI 0.1410
_diffrn_reflns_Laue_measured_fraction_full 0.985
_diffrn_reflns_Laue_measured_fraction_max 0.974
_diffrn_reflns_limit_h_max 15
_diffrn_reflns_limit_h_min -13
_diffrn_reflns_limit_k_max 21
_diffrn_reflns_limit_k_min -14
_diffrn_reflns_limit_l_max 26
_diffrn_reflns_limit_l_min -22
_diffrn_reflns_number 28002
_diffrn_reflns_point_group_measured_fraction_full 0.810
_diffrn_reflns_point_group_measured_fraction_max 0.799
_diffrn_reflns_theta_full 67.684
_diffrn_reflns_theta_max 68.640
_diffrn_reflns_theta_min 2.046
_diffrn_source 'Rotating-anode X-ray tube'
_diffrn_source_type 'Rigaku (Cu) X-ray Source'
_exptl_absorpt_coefficient_mu 3.667
_exptl_absorpt_correction_T_max 1.00000
_exptl_absorpt_correction_T_min 0.25683
_exptl_absorpt_correction_type multi-scan
_exptl_absorpt_process_details
;
CrysAlisPro 1.171.44.85 (Rigaku Oxford Diffraction, 2024)
Empirical absorption correction using spherical harmonics,
implemented in SCALE3 ABSPACK scaling algorithm.
;
_exptl_crystal_colour red
_exptl_crystal_colour_primary red
_exptl_crystal_density_diffrn 1.180
_exptl_crystal_description block
_exptl_crystal_F_000 1828
_exptl_crystal_size_max 0.2
_exptl_crystal_size_mid 0.2
_exptl_crystal_size_min 0.2
_refine_diff_density_max 0.673
_refine_diff_density_min -0.332
_refine_diff_density_rms 0.097
_refine_ls_abs_structure_details
;
 Flack x determined using 1872 quotients [(I+)-(I-)]/[(I+)+(I-)]
 (Parsons, Flack and Wagner, Acta Cryst. B69 (2013) 249-259).
;
_refine_ls_abs_structure_Flack -0.014(10)
_refine_ls_extinction_method none
_refine_ls_goodness_of_fit_ref 1.081
_refine_ls_hydrogen_treatment mixed
_refine_ls_matrix_type full
_refine_ls_number_parameters 1039
_refine_ls_number_reflns 14086
_refine_ls_number_restraints 1391
_refine_ls_restrained_S_all 1.043
_refine_ls_R_factor_all 0.1917
_refine_ls_R_factor_gt 0.1097
_refine_ls_shift/su_max 0.000
_refine_ls_shift/su_mean 0.000
_refine_ls_structure_factor_coef Fsqd
_refine_ls_weighting_details 'w=1/[\s^2^(Fo^2^)+(0.0987P)^2^+14.8129P] where P=(Fo^2^+2Fc^2^)/3'
_refine_ls_weighting_scheme calc
_refine_ls_wR_factor_gt 0.2408
_refine_ls_wR_factor_ref 0.2863
_reflns_Friedel_coverage 0.584
_reflns_Friedel_fraction_full 0.623
_reflns_Friedel_fraction_max 0.611
_reflns_number_gt 7563
_reflns_number_total 14086
_reflns_threshold_expression 'I > 2\s(I)'
_cod_data_source_file d6sc01470d2.cif
_cod_data_source_block 007b-24050
_cod_depositor_comments 'Adding full bibliography for 1576987--1576994.cif.'
_cod_original_formula_sum 'C46.50 H71 Fe K N2 O6'
_cod_database_code 1576992
_shelx_shelxl_version_number 2019/3
_chemical_oxdiff_formula 'C48 H72 Fe K N2 O6'
_shelx_space_group_comment
;
The symmetry employed for this shelxl refinement is uniquely defined
by the following loop, which should always be used as a source of
symmetry information in preference to the above space-group names.
They are only intended as comments.
;
_shelx_estimated_absorpt_t_max 0.528
_shelx_estimated_absorpt_t_min 0.528
_diffrn_oxdiff_digest_od_ed
;

;
_olex2_refinement_description
;
1. Fixed Uiso
 At 1.2 times of:
  All C(H) groups, All C(H,H) groups, All C(H,H,H,H) groups
 At 1.5 times of:
  All C(H,H,H) groups
2. Restrained distances
 C39-C38 \\sim C40-C41 \\sim C42-C43 \\sim C33-C32 \\sim C34-C35 \\sim C37-C36
\\sim C33B-C32B \\sim C42B-
 C43B \\sim C41B-C40B \\sim C38B-C39B \\sim C37B-C36B \\sim C35B-C34B
 with sigma of 0.02
 O6-C43 \\sim O5-C42 \\sim O4-C40 \\sim O3-C38 \\sim O2-C36 \\sim O3-C37 \\sim
O1-C34 \\sim O1-C33 \\sim O6-
 C32 \\sim O2-C35 \\sim O1B-C34B \\sim O1B-C33B \\sim O6B-C32B \\sim O6B-C43B
\\sim O5B-C42B \\sim O5B-C41B
 \\sim O4B-C40B \\sim O4B-C39B \\sim O3B-C38B \\sim O3B-C37B \\sim O2B-C36B
\\sim O2B-C35B
 with sigma of 0.02
 H7BB-H7BA \\sim H6BB-H6BA
 with sigma of 0.02
 C6B-H6BB \\sim C6B-H6BA \\sim C7B-H7BA \\sim C7B-H7BB
 with sigma of 0.02
3. Uiso/Uaniso restraints and constraints
C46 \\sim H46 \\sim C45 \\sim H45 \\sim C44 \\sim C49 \\sim H49 \\sim C48 \\sim
H48 \\sim C47 \\sim H47 \\sim C50 \\sim H50A \\sim H50B \\sim H50C: within 2A
with sigma of 0.04 and sigma for terminal atoms of 0.08 within 2A
C1 \\sim C2 \\sim C3 \\sim C4 \\sim C5 \\sim C6 \\sim C7 \\sim C8 \\sim C9
\\sim C10 \\sim C11 \\sim C12 \\sim C13 \\sim C14 \\sim C15 \\sim C16 \\sim C17
\\sim C18 \\sim C19 \\sim C20 \\sim C21 \\sim C22 \\sim C23 \\sim C24 \\sim C25
\\sim C26 \\sim C27 \\sim C28 \\sim C29 \\sim C30 \\sim C31 \\sim C32 \\sim C34
\\sim C35 \\sim C36 \\sim C37 \\sim C38 \\sim C39 \\sim C40 \\sim C41 \\sim C42
\\sim C43 \\sim C1B \\sim C2B \\sim C3B \\sim C4B \\sim C5B \\sim C6B \\sim C7B
\\sim C8B \\sim C9B \\sim C10B \\sim C11B \\sim C12B \\sim C13B \\sim C14B
\\sim C15B \\sim C16B \\sim C17B \\sim C18B \\sim C19B \\sim C20B \\sim C21B
\\sim C22B \\sim C23B \\sim C24B \\sim C25B \\sim C26B \\sim C27B \\sim C28B
\\sim C29B \\sim C30B \\sim C31B \\sim C32B \\sim C33B \\sim C34B \\sim C35B
\\sim C36B \\sim C37B \\sim C38B \\sim C39B \\sim C40B \\sim C41B \\sim C42B
\\sim C43B \\sim C46 \\sim C45 \\sim C44 \\sim C49 \\sim C48 \\sim C47 \\sim
C50: within 2A with sigma of 0.04 and sigma for terminal atoms of 0.08 within 2A
Uanis(C7B) \\sim Ueq: with sigma of 0.005 and sigma for terminal atoms of 0.01
Uanis(O1) \\sim Ueq, Uanis(O2) \\sim Ueq, Uanis(O3) \\sim Ueq, Uanis(O4) \\sim
Ueq, Uanis(O5) \\sim Ueq, Uanis(O6) \\sim Ueq, Uanis(C32) \\sim Ueq, Uanis(C33)
\\sim Ueq, Uanis(C34) \\sim Ueq, Uanis(C35) \\sim Ueq, Uanis(C36) \\sim Ueq,
Uanis(C37) \\sim Ueq, Uanis(C38) \\sim Ueq, Uanis(C39) \\sim Ueq, Uanis(C40)
\\sim Ueq, Uanis(C41) \\sim Ueq, Uanis(C42) \\sim Ueq, Uanis(C43) \\sim Ueq:
with sigma of 0.016 and sigma for terminal atoms of 0.032
4. Rigid body (RIGU) restrains
 C1, C2, C3, C4, C5, C6, C7, C8, C9, C10, C11, C12, C13, C14, C15, C16, C17,
 C18, C19, C20, C21, C22, C23, C24, C25, C26, C27, C28, C29, C30, C31, C32, C33,
  C34, C35, C36, C37, C38, C39, C40, C41, C42, C43, C1B, C2B, C3B, C4B, C5B,
 C6B, C7B, C8B, C9B, C10B, C11B, C12B, C13B, C14B, C15B, C16B, C17B, C18B, C19B,
  C20B, C21B, C22B, C23B, C24B, C25B, C26B, C27B, C28B, C29B, C30B, C31B, C32B,
 C33B, C34B, C35B, C36B, C37B, C38B, C39B, C40B, C41B, C42B, C43B, C46, C45,
 C44, C49, C48, C47, C50
 with sigma for 1-2 distances of 0.004 and sigma for 1-3 distances of 0.004
5.a Ternary CH refined with riding coordinates:
 C14(H14), C17(H17), C26(H26), C29(H29), C14B(H14B), C17B(H17B), C26B(H26B),
 C29B(H29B)
5.b Secondary CH2 refined with riding coordinates:
 C32(H32C,H32D), C33(H33C,H33D), C34(H34C,H34D), C35(H35C,H35D), C36(H36C,
 H36D), C37(H37C,H37D), C38(H38C,H38D), C39(H39C,H39D), C40(H40C,H40D),
 C41(H41C,H41D), C42(H42C,H42D), C43(H43C,H43D), C32B(H32A,H32B), C33B(H33A,
 H33B), C34B(H34A,H34B), C35B(H35A,H35B), C36B(H36A,H36B), C37B(H37A,H37B),
 C38B(H38A,H38B), C39B(H39A,H39B), C40B(H40A,H40B), C41B(H41A,H41B), C42B(H42A,
 H42B), C43B(H43A,H43B)
5.c Aromatic/amide H refined with riding coordinates:
 C2(H2), C10(H10), C11(H11), C12(H12), C22(H22), C23(H23), C24(H24), C2B(H2B),
 C10B(H10B), C11B(H11B), C12B(H12B), C22B(H22B), C23B(H23B), C24B(H24B),
 C46(H46), C45(H45), C49(H49), C48(H48), C47(H47)
5.d Fitted hexagon refined as free rotating group:
 C46(C45,C44,C49,C48,C47)
5.e Idealised Me refined as rotating group:
 C4(H4A,H4B,H4C), C5(H5A,H5B,H5C), C15(H15D,H15E,H15F), C16(H16D,H16E,H16F),
 C18(H18D,H18E,H18F), C19(H19D,H19E,H19F), C27(H27D,H27E,H27F), C28(H28D,H28E,
 H28F), C30(H30D,H30E,H30F), C31(H31D,H31E,H31F), C4B(H4BA,H4BB,H4BC), C5B(H5BA,
 H5BB,H5BC), C15B(H15A,H15B,H15C), C16B(H16A,H16B,H16C), C18B(H18A,H18B,H18C),
 C19B(H19A,H19B,H19C), C27B(H27A,H27B,H27C), C28B(H28A,H28B,H28C), C30B(H30A,
 H30B,H30C), C31B(H31A,H31B,H31C), C50(H50A,H50B,H50C)
;
_olex2_submission_special_instructions 'No special instructions were received'
_oxdiff_exptl_absorpt_empirical_details
;
Empirical correction (ABSPACK) includes:
- Absorption correction using spherical harmonics
- Frame scaling
;
_oxdiff_exptl_absorpt_empirical_full_max 5.061
_oxdiff_exptl_absorpt_empirical_full_min 0.360

loop_
_space_group_symop_operation_xyz
'x, y, z'
'-x, y+1/2, -z'

loop_
_atom_site_label
_atom_site_type_symbol
_atom_site_fract_x
_atom_site_fract_y
_atom_site_fract_z
_atom_site_U_iso_or_equiv
_atom_site_adp_type
_atom_site_occupancy
_atom_site_site_symmetry_order
_atom_site_calc_flag
_atom_site_refinement_flags_posn
_atom_site_refinement_flags_adp
_atom_site_refinement_flags_occupancy
_atom_site_disorder_assembly
_atom_site_disorder_group
Fe1 Fe 0.6934(2) 0.1860(2) 0.12225(11) 0.0623(8) Uani 1 1 d . . . . .
K1 K 0.8023(3) 0.4311(3) 0.05866(14) 0.0632(12) Uani 1 1 d . . . . .
O1 O 0.8880(12) 0.4396(10) 0.1829(6) 0.106(5) Uani 1 1 d D U . . .
O2 O 0.6968(12) 0.5180(10) 0.1449(6) 0.098(5) Uani 1 1 d D U . . .
O3 O 0.5938(10) 0.4844(9) 0.0245(5) 0.082(4) Uani 1 1 d D U . . .
O4 O 0.7119(12) 0.4314(9) -0.0676(5) 0.086(4) Uani 1 1 d D U . . .
O5 O 0.9110(12) 0.3622(11) -0.0270(8) 0.115(6) Uani 1 1 d D U . . .
O6 O 1.0215(11) 0.3961(10) 0.0919(7) 0.100(5) Uani 1 1 d D U . . .
N1 N 0.7547(10) 0.0856(9) 0.1216(6) 0.053(4) Uani 1 1 d . . . . .
N2 N 0.5735(10) 0.1633(7) 0.1647(5) 0.041(3) Uani 1 1 d . . . . .
C1 C 0.7106(13) 0.0251(10) 0.1446(6) 0.048(4) Uani 1 1 d . U . . .
C2 C 0.6159(13) 0.0301(10) 0.1736(6) 0.046(4) Uani 1 1 d . U . . .
H2 H 0.591581 -0.016819 0.188281 0.056 Uiso 1 1 calc R U . . .
C3 C 0.5533(12) 0.0931(10) 0.1840(6) 0.044(3) Uani 1 1 d . U . . .
C4 C 0.7603(14) -0.0524(11) 0.1390(8) 0.064(5) Uani 1 1 d . U . . .
H4A H 0.834961 -0.051597 0.158884 0.096 Uiso 1 1 calc R U . . .
H4B H 0.758314 -0.065441 0.095123 0.096 Uiso 1 1 calc R U . . .
H4C H 0.719936 -0.090357 0.159311 0.096 Uiso 1 1 calc R U . . .
C5 C 0.4581(14) 0.0782(12) 0.2170(7) 0.066(5) Uani 1 1 d . U . . .
H5A H 0.458591 0.113938 0.251565 0.100 Uiso 1 1 calc R U . . .
H5B H 0.461402 0.026068 0.232904 0.100 Uiso 1 1 calc R U . . .
H5C H 0.392008 0.085005 0.188143 0.100 Uiso 1 1 calc R U . . .
C6 C 0.788(2) 0.2634(14) 0.0911(12) 0.104(8) Uani 1 1 d . U . . .
C7 C 0.6854(18) 0.2953(15) 0.0998(11) 0.094(7) Uani 1 1 d . U . . .
C8 C 0.8536(13) 0.0809(12) 0.0955(7) 0.061(5) Uani 1 1 d . U . . .
C9 C 0.9533(14) 0.0842(13) 0.1329(7) 0.068(5) Uani 1 1 d . U . . .
C10 C 1.0462(15) 0.0864(15) 0.1050(8) 0.090(7) Uani 1 1 d . U . . .
H10 H 1.114027 0.088509 0.130118 0.108 Uiso 1 1 calc R U . . .
C11 C 1.0417(16) 0.0856(16) 0.0437(8) 0.096(7) Uani 1 1 d . U . . .
H11 H 1.106879 0.090482 0.026414 0.115 Uiso 1 1 calc R U . . .
C12 C 0.9485(15) 0.0780(15) 0.0043(8) 0.090(7) Uani 1 1 d . U . . .
H12 H 0.948844 0.073862 -0.039169 0.108 Uiso 1 1 calc R U . . .
C13 C 0.8482(14) 0.0765(14) 0.0312(8) 0.077(6) Uani 1 1 d . U . . .
C14 C 0.9591(14) 0.0855(13) 0.2044(7) 0.071(5) Uani 1 1 d . U . . .
H14 H 0.886775 0.072306 0.215585 0.085 Uiso 1 1 calc R U . . .
C15 C 0.9889(17) 0.1665(15) 0.2285(9) 0.094(6) Uani 1 1 d . U . . .
H15D H 0.991542 0.167533 0.273679 0.141 Uiso 1 1 calc R U . . .
H15E H 0.934853 0.202646 0.209823 0.141 Uiso 1 1 calc R U . . .
H15F H 1.059329 0.180449 0.217394 0.141 Uiso 1 1 calc R U . . .
C16 C 1.0386(16) 0.0294(15) 0.2341(8) 0.093(7) Uani 1 1 d . U . . .
H16D H 1.110942 0.044619 0.227017 0.139 Uiso 1 1 calc R U . . .
H16E H 1.022283 -0.020984 0.216179 0.139 Uiso 1 1 calc R U . . .
H16F H 1.034897 0.027730 0.278755 0.139 Uiso 1 1 calc R U . . .
C17 C 0.7468(14) 0.0682(14) -0.0130(8) 0.076(5) Uani 1 1 d . U . . .
H17 H 0.686596 0.063754 0.012498 0.092 Uiso 1 1 calc R U . . .
C18 C 0.7255(19) 0.1399(17) -0.0534(11) 0.123(9) Uani 1 1 d . U . . .
H18D H 0.709911 0.182841 -0.027408 0.185 Uiso 1 1 calc R U . . .
H18E H 0.663932 0.130955 -0.085238 0.185 Uiso 1 1 calc R U . . .
H18F H 0.788966 0.151484 -0.073369 0.185 Uiso 1 1 calc R U . . .
C19 C 0.7435(18) 0.0006(17) -0.0518(10) 0.115(8) Uani 1 1 d . U . . .
H19D H 0.680602 0.002949 -0.083575 0.173 Uiso 1 1 calc R U . . .
H19E H 0.738799 -0.044768 -0.026164 0.173 Uiso 1 1 calc R U . . .
H19F H 0.808778 -0.001949 -0.071736 0.173 Uiso 1 1 calc R U . . .
C20 C 0.5099(12) 0.2264(10) 0.1794(6) 0.045(4) Uani 1 1 d . U . . .
C21 C 0.4331(13) 0.2595(11) 0.1337(7) 0.053(4) Uani 1 1 d . U . . .
C22 C 0.3798(14) 0.3247(12) 0.1484(8) 0.065(5) Uani 1 1 d . U . . .
H22 H 0.327511 0.346525 0.117938 0.078 Uiso 1 1 calc R U . . .
C23 C 0.3998(15) 0.3584(13) 0.2047(8) 0.070(5) Uani 1 1 d . U . . .
H23 H 0.361062 0.402501 0.213526 0.084 Uiso 1 1 calc R U . . .
C24 C 0.4745(14) 0.3291(11) 0.2479(8) 0.058(4) Uani 1 1 d . U . . .
H24 H 0.489455 0.354417 0.286604 0.070 Uiso 1 1 calc R U . . .
C25 C 0.5315(13) 0.2626(11) 0.2382(7) 0.055(4) Uani 1 1 d . U . . .
C26 C 0.4064(15) 0.2230(12) 0.0697(7) 0.069(5) Uani 1 1 d . U . . .
H26 H 0.465482 0.187195 0.062771 0.082 Uiso 1 1 calc R U . . .
C27 C 0.3938(19) 0.2826(14) 0.0177(8) 0.096(7) Uani 1 1 d . U . . .
H27D H 0.461253 0.310615 0.018094 0.145 Uiso 1 1 calc R U . . .
H27E H 0.336285 0.318058 0.024259 0.145 Uiso 1 1 calc R U . . .
H27F H 0.375861 0.257180 -0.022345 0.145 Uiso 1 1 calc R U . . .
C28 C 0.3028(15) 0.1792(15) 0.0660(8) 0.087(6) Uani 1 1 d . U . . .
H28D H 0.242407 0.214761 0.062917 0.131 Uiso 1 1 calc R U . . .
H28E H 0.303228 0.148003 0.103347 0.131 Uiso 1 1 calc R U . . .
H28F H 0.295397 0.146197 0.029445 0.131 Uiso 1 1 calc R U . . .
C29 C 0.6164(14) 0.2326(13) 0.2860(7) 0.070(5) Uani 1 1 d . U . . .
H29 H 0.624075 0.177067 0.277650 0.083 Uiso 1 1 calc R U . . .
C30 C 0.7235(15) 0.2693(15) 0.2816(8) 0.094(8) Uani 1 1 d . U . . .
H30D H 0.718173 0.324178 0.288184 0.141 Uiso 1 1 calc R U . . .
H30E H 0.744228 0.259851 0.240452 0.141 Uiso 1 1 calc R U . . .
H30F H 0.777814 0.247730 0.313252 0.141 Uiso 1 1 calc R U . . .
C31 C 0.5876(18) 0.2405(14) 0.3523(8) 0.089(7) Uani 1 1 d . U . . .
H31D H 0.578229 0.294319 0.361745 0.133 Uiso 1 1 calc R U . . .
H31E H 0.645542 0.219100 0.381832 0.133 Uiso 1 1 calc R U . . .
H31F H 0.520781 0.213010 0.355555 0.133 Uiso 1 1 calc R U . . .
C32 C 1.0425(19) 0.3758(14) 0.1544(8) 0.101(7) Uani 1 1 d D U . . .
H32C H 1.120736 0.369557 0.166411 0.122 Uiso 1 1 calc R U . . .
H32D H 1.007326 0.326719 0.161143 0.122 Uiso 1 1 calc R U . . .
C33 C 1.0014(16) 0.4356(17) 0.1934(11) 0.126(9) Uani 1 1 d D U . . .
H33C H 1.025019 0.424277 0.237644 0.151 Uiso 1 1 calc R U . . .
H33D H 1.031867 0.485393 0.183820 0.151 Uiso 1 1 calc R U . . .
C34 C 0.8415(17) 0.4901(15) 0.2206(10) 0.106(7) Uani 1 1 d D U . . .
H34C H 0.868741 0.542035 0.214839 0.127 Uiso 1 1 calc R U . . .
H34D H 0.861508 0.475740 0.264568 0.127 Uiso 1 1 calc R U . . .
C35 C 0.7230(16) 0.4893(15) 0.2052(7) 0.098(7) Uani 1 1 d D U . . .
H35C H 0.695554 0.436793 0.207547 0.117 Uiso 1 1 calc R U . . .
H35D H 0.689931 0.521175 0.235031 0.117 Uiso 1 1 calc R U . . .
C36 C 0.5853(15) 0.5198(16) 0.1273(9) 0.104(7) Uani 1 1 d D U . . .
H36C H 0.552027 0.556390 0.153484 0.124 Uiso 1 1 calc R U . . .
H36D H 0.554433 0.468900 0.132874 0.124 Uiso 1 1 calc R U . . .
C37 C 0.5630(16) 0.5430(12) 0.0610(8) 0.081(6) Uani 1 1 d D U . . .
H37C H 0.485515 0.553651 0.049907 0.097 Uiso 1 1 calc R U . . .
H37D H 0.603484 0.589771 0.054097 0.097 Uiso 1 1 calc R U . . .
C38 C 0.5587(16) 0.4955(12) -0.0385(7) 0.081(6) Uani 1 1 d D U . . .
H38C H 0.585863 0.544502 -0.052393 0.097 Uiso 1 1 calc R U . . .
H38D H 0.479321 0.496337 -0.046059 0.097 Uiso 1 1 calc R U . . .
C39 C 0.6009(16) 0.4311(13) -0.0731(8) 0.085(6) Uani 1 1 d D U . . .
H39C H 0.576443 0.382448 -0.057041 0.102 Uiso 1 1 calc R U . . .
H39D H 0.571182 0.434847 -0.117432 0.102 Uiso 1 1 calc R U . . .
C40 C 0.7576(18) 0.3737(15) -0.0987(11) 0.124(8) Uani 1 1 d D U . . .
H40C H 0.730735 0.376554 -0.143491 0.148 Uiso 1 1 calc R U . . .
H40D H 0.736727 0.323787 -0.083130 0.148 Uiso 1 1 calc R U . . .
C41 C 0.8758(19) 0.3810(19) -0.0893(12) 0.127(9) Uani 1 1 d D U . . .
H41C H 0.907923 0.346070 -0.117353 0.153 Uiso 1 1 calc R U . . .
H41D H 0.897057 0.433631 -0.098107 0.153 Uiso 1 1 calc R U . . .
C42 C 1.0225(16) 0.3600(18) -0.0117(11) 0.121(8) Uani 1 1 d D U . . .
H42C H 1.052721 0.410577 -0.019114 0.145 Uiso 1 1 calc R U . . .
H42D H 1.052824 0.322933 -0.038834 0.145 Uiso 1 1 calc R U . . .
C43 C 1.0549(18) 0.3380(14) 0.0544(10) 0.100(7) Uani 1 1 d D U . . .
H43C H 1.020756 0.289304 0.063310 0.120 Uiso 1 1 calc R U . . .
H43D H 1.133724 0.331715 0.062730 0.120 Uiso 1 1 calc R U . . .
Fe1B Fe 0.65772(17) 0.68840(16) 0.41371(9) 0.0409(6) Uani 1 1 d . . . . .
K1B K 0.8223(2) 0.9216(2) 0.49064(13) 0.0502(10) Uani 1 1 d . . . . .
O1B O 0.9776(9) 0.8627(7) 0.4272(5) 0.063(3) Uani 1 1 d D . . . .
O2B O 0.9959(8) 0.8441(7) 0.5576(5) 0.062(3) Uani 1 1 d D . . . .
O3B O 0.8074(9) 0.8613(8) 0.6072(5) 0.065(4) Uani 1 1 d D . . . .
O4B O 0.6639(9) 0.9767(8) 0.5580(6) 0.073(4) Uani 1 1 d D . . . .
O5B O 0.6496(10) 1.0037(8) 0.4287(5) 0.077(4) Uani 1 1 d D . . . .
O6B O 0.8223(9) 0.9621(8) 0.3653(5) 0.076(4) Uani 1 1 d D . . . .
N1B N 0.5418(9) 0.6644(8) 0.3496(5) 0.042(3) Uani 1 1 d . . . . .
N2B N 0.7206(9) 0.5894(9) 0.4264(5) 0.046(4) Uani 1 1 d . . . . .
C1B C 0.5255(11) 0.5908(10) 0.3276(6) 0.042(4) Uani 1 1 d . U . . .
C2B C 0.5942(11) 0.5306(9) 0.3481(6) 0.039(3) Uani 1 1 d . U . . .
H2B H 0.578211 0.484253 0.326495 0.047 Uiso 1 1 calc R U . . .
C3B C 0.6811(11) 0.5266(10) 0.3941(6) 0.040(3) Uani 1 1 d . U . . .
C4B C 0.4311(13) 0.5776(11) 0.2798(7) 0.054(4) Uani 1 1 d . U . . .
H4BA H 0.365051 0.582237 0.298852 0.080 Uiso 1 1 calc R U . . .
H4BB H 0.435426 0.526529 0.262432 0.080 Uiso 1 1 calc R U . . .
H4BC H 0.430799 0.615427 0.246798 0.080 Uiso 1 1 calc R U . . .
C5B C 0.7373(12) 0.4528(11) 0.4057(8) 0.059(5) Uani 1 1 d . U . . .
H5BA H 0.809743 0.456662 0.394057 0.088 Uiso 1 1 calc R U . . .
H5BB H 0.697329 0.413050 0.380946 0.088 Uiso 1 1 calc R U . . .
H5BC H 0.741964 0.439926 0.449743 0.088 Uiso 1 1 calc R U . . .
C6B C 0.6668(13) 0.7963(13) 0.4280(7) 0.058(5) Uani 1 1 d D U . . .
C7B C 0.7408(13) 0.7602(11) 0.4692(8) 0.053(4) Uani 1 1 d D U . . .
C8B C 0.4791(12) 0.7280(10) 0.3241(6) 0.042(4) Uani 1 1 d . U . . .
C9B C 0.4991(11) 0.7596(11) 0.2684(6) 0.047(4) Uani 1 1 d . U . . .
C10B C 0.4453(13) 0.8268(12) 0.2483(7) 0.059(4) Uani 1 1 d . U . . .
H10B H 0.459325 0.850278 0.210960 0.071 Uiso 1 1 calc R U . . .
C11B C 0.3725(14) 0.8588(12) 0.2822(7) 0.065(4) Uani 1 1 d . U . . .
H11B H 0.337862 0.905129 0.269023 0.077 Uiso 1 1 calc R U . . .
C12B C 0.3496(14) 0.8229(12) 0.3362(7) 0.063(5) Uani 1 1 d . U . . .
H12B H 0.297415 0.844738 0.358595 0.076 Uiso 1 1 calc R U . . .
C13B C 0.4006(12) 0.7567(11) 0.3580(6) 0.052(4) Uani 1 1 d . U . . .
C14B C 0.5821(12) 0.7273(12) 0.2310(6) 0.058(5) Uani 1 1 d . U . . .
H14B H 0.588700 0.671884 0.240916 0.070 Uiso 1 1 calc R U . . .
C15B C 0.6909(13) 0.7627(13) 0.2513(7) 0.074(6) Uani 1 1 d . U . . .
H15A H 0.743501 0.741346 0.226696 0.112 Uiso 1 1 calc R U . . .
H15B H 0.713100 0.751866 0.295210 0.112 Uiso 1 1 calc R U . . .
H15C H 0.686364 0.817816 0.244942 0.112 Uiso 1 1 calc R U . . .
C16B C 0.5533(14) 0.7341(13) 0.1604(7) 0.070(6) Uani 1 1 d . U . . .
H16A H 0.604302 0.704394 0.139880 0.104 Uiso 1 1 calc R U . . .
H16B H 0.556782 0.787583 0.148156 0.104 Uiso 1 1 calc R U . . .
H16C H 0.480537 0.714752 0.148052 0.104 Uiso 1 1 calc R U . . .
C17B C 0.3716(11) 0.7211(10) 0.4143(6) 0.051(4) Uani 1 1 d . U . . .
H17B H 0.423149 0.678367 0.424854 0.061 Uiso 1 1 calc R U . . .
C18B C 0.3787(14) 0.7721(12) 0.4720(7) 0.072(6) Uani 1 1 d . U . . .
H18A H 0.357928 0.742815 0.506763 0.108 Uiso 1 1 calc R U . . .
H18B H 0.330163 0.815512 0.463446 0.108 Uiso 1 1 calc R U . . .
H18C H 0.452431 0.790410 0.482488 0.108 Uiso 1 1 calc R U . . .
C19B C 0.2586(12) 0.6854(14) 0.4026(7) 0.071(5) Uani 1 1 d . U . . .
H19A H 0.258156 0.644411 0.372170 0.106 Uiso 1 1 calc R U . . .
H19B H 0.206281 0.724350 0.386792 0.106 Uiso 1 1 calc R U . . .
H19C H 0.239563 0.664822 0.441521 0.106 Uiso 1 1 calc R U . . .
C20B C 0.8198(11) 0.5842(9) 0.4692(7) 0.038(3) Uani 1 1 d . U . . .
C21B C 0.8150(12) 0.5818(9) 0.5327(7) 0.045(3) Uani 1 1 d . U . . .
C22B C 0.9115(13) 0.5843(11) 0.5735(8) 0.061(5) Uani 1 1 d . U . . .
H22B H 0.908475 0.584345 0.616888 0.073 Uiso 1 1 calc R U . . .
C23B C 1.0106(13) 0.5867(10) 0.5526(8) 0.056(4) Uani 1 1 d . U . . .
H23B H 1.075396 0.587736 0.580554 0.068 Uiso 1 1 calc R U . . .
C24B C 1.0111(13) 0.5876(11) 0.4895(8) 0.058(4) Uani 1 1 d . U . . .
H24B H 1.078560 0.588961 0.474435 0.069 Uiso 1 1 calc R U . . .
C25B C 0.9195(12) 0.5866(10) 0.4469(8) 0.053(4) Uani 1 1 d . U . . .
C26B C 0.7115(13) 0.5783(11) 0.5610(8) 0.061(4) Uani 1 1 d . U . . .
H26B H 0.651812 0.591166 0.527527 0.073 Uiso 1 1 calc R U . . .
C27B C 0.7066(17) 0.6358(14) 0.6141(9) 0.090(7) Uani 1 1 d . U . . .
H27A H 0.765721 0.625913 0.647204 0.134 Uiso 1 1 calc R U . . .
H27B H 0.638037 0.630317 0.630436 0.134 Uiso 1 1 calc R U . . .
H27C H 0.712822 0.687525 0.598370 0.134 Uiso 1 1 calc R U . . .
C28B C 0.6909(16) 0.4997(13) 0.5829(10) 0.083(6) Uani 1 1 d . U . . .
H28A H 0.691837 0.463717 0.548595 0.125 Uiso 1 1 calc R U . . .
H28B H 0.620622 0.498022 0.597593 0.125 Uiso 1 1 calc R U . . .
H28C H 0.746781 0.485781 0.616776 0.125 Uiso 1 1 calc R U . . .
C29B C 0.9266(13) 0.5934(12) 0.3787(8) 0.057(4) Uani 1 1 d . U . . .
H29B H 0.856979 0.575243 0.355876 0.069 Uiso 1 1 calc R U . . .
C30B C 0.9419(12) 0.6752(12) 0.3600(7) 0.060(5) Uani 1 1 d . U . . .
H30A H 0.886322 0.706947 0.374566 0.089 Uiso 1 1 calc R U . . .
H30B H 0.936484 0.678553 0.314820 0.089 Uiso 1 1 calc R U . . .
H30C H 1.012813 0.692963 0.378604 0.089 Uiso 1 1 calc R U . . .
C31B C 1.0161(17) 0.5432(14) 0.3590(11) 0.094(7) Uani 1 1 d . U . . .
H31A H 1.086046 0.563308 0.376968 0.141 Uiso 1 1 calc R U . . .
H31B H 1.011333 0.543260 0.313715 0.141 Uiso 1 1 calc R U . . .
H31C H 1.007959 0.491186 0.373643 0.141 Uiso 1 1 calc R U . . .
C32B C 0.8757(13) 0.9065(12) 0.3343(7) 0.083(7) Uani 1 1 d D U . . .
H32A H 0.880649 0.923300 0.291447 0.100 Uiso 1 1 calc R U . . .
H32B H 0.834935 0.858239 0.332415 0.100 Uiso 1 1 calc R U . . .
C33B C 0.9853(14) 0.8946(12) 0.3683(7) 0.076(6) Uani 1 1 d D U . . .
H33A H 1.026394 0.860081 0.344320 0.091 Uiso 1 1 calc R U . . .
H33B H 1.023799 0.943758 0.373298 0.091 Uiso 1 1 calc R U . . .
C34B C 1.0752(12) 0.8596(12) 0.4665(8) 0.071(5) Uani 1 1 d D U . . .
H34A H 1.096185 0.911394 0.481191 0.085 Uiso 1 1 calc R U . . .
H34B H 1.131974 0.839615 0.443491 0.085 Uiso 1 1 calc R U . . .
C35B C 1.0648(13) 0.8104(11) 0.5196(8) 0.076(6) Uani 1 1 d D U . . .
H35A H 1.035836 0.760389 0.504866 0.091 Uiso 1 1 calc R U . . .
H35B H 1.136339 0.802185 0.543785 0.091 Uiso 1 1 calc R U . . .
C36B C 0.9654(14) 0.7938(11) 0.6019(7) 0.076(6) Uani 1 1 d D U . . .
H36A H 1.030457 0.772794 0.626730 0.092 Uiso 1 1 calc R U . . .
H36B H 0.924850 0.750914 0.580636 0.092 Uiso 1 1 calc R U . . .
C37B C 0.8984(13) 0.8317(12) 0.6434(7) 0.077(6) Uani 1 1 d D U . . .
H37A H 0.876708 0.794786 0.673744 0.093 Uiso 1 1 calc R U . . .
H37B H 0.939406 0.873110 0.666512 0.093 Uiso 1 1 calc R U . . .
C38B C 0.7403(14) 0.9004(12) 0.6424(8) 0.080(6) Uani 1 1 d D U . . .
H38A H 0.777105 0.946534 0.660667 0.097 Uiso 1 1 calc R U . . .
H38B H 0.722615 0.867737 0.676624 0.097 Uiso 1 1 calc R U . . .
C39B C 0.6406(14) 0.9221(12) 0.6018(8) 0.082(6) Uani 1 1 d D U . . .
H39A H 0.608359 0.876559 0.580044 0.099 Uiso 1 1 calc R U . . .
H39B H 0.588044 0.943314 0.627212 0.099 Uiso 1 1 calc R U . . .
C40B C 0.5729(13) 1.0045(12) 0.5214(9) 0.080(6) Uani 1 1 d D U . . .
H40A H 0.530770 1.035874 0.547221 0.096 Uiso 1 1 calc R U . . .
H40B H 0.527330 0.961370 0.504742 0.096 Uiso 1 1 calc R U . . .
C41B C 0.6023(14) 1.0511(11) 0.4693(8) 0.070(5) Uani 1 1 d D U . . .
H41A H 0.537373 1.075499 0.447054 0.084 Uiso 1 1 calc R U . . .
H41B H 0.653275 1.091475 0.485393 0.084 Uiso 1 1 calc R U . . .
C42B C 0.6702(16) 1.0358(11) 0.3728(7) 0.079(6) Uani 1 1 d D U . . .
H42A H 0.718736 1.079930 0.381544 0.095 Uiso 1 1 calc R U . . .
H42B H 0.602097 1.054432 0.349598 0.095 Uiso 1 1 calc R U . . .
C43B C 0.7199(14) 0.9802(12) 0.3343(8) 0.081(6) Uani 1 1 d D U . . .
H43A H 0.675161 0.933810 0.328232 0.097 Uiso 1 1 calc R U . . .
H43B H 0.726265 1.002282 0.293128 0.097 Uiso 1 1 calc R U . . .
C46 C 1.0880(14) 0.7745(10) 0.2294(6) 0.111(7) Uani 1 1 d G U . . .
H46 H 1.108394 0.819178 0.252533 0.134 Uiso 1 1 calc R U . . .
C45 C 0.9870(12) 0.7696(10) 0.1949(7) 0.117(7) Uani 1 1 d G U . . .
H45 H 0.938309 0.810947 0.194438 0.140 Uiso 1 1 calc R U . . .
C44 C 0.9572(11) 0.7042(13) 0.1611(6) 0.117(7) Uani 1 1 d G U . . .
C49 C 1.0285(16) 0.6438(10) 0.1618(7) 0.134(8) Uani 1 1 d G U . . .
H49 H 1.008163 0.599098 0.138705 0.161 Uiso 1 1 calc R U . . .
C48 C 1.1295(14) 0.6487(10) 0.1963(8) 0.142(8) Uani 1 1 d G U . . .
H48 H 1.178248 0.607328 0.196799 0.170 Uiso 1 1 calc R U . . .
C47 C 1.1593(10) 0.7140(12) 0.2301(6) 0.120(8) Uani 1 1 d G U . . .
H47 H 1.228366 0.717367 0.253713 0.144 Uiso 1 1 calc R U . . .
C50 C 0.8535(18) 0.696(2) 0.1172(10) 0.130(9) Uani 1 1 d . U . . .
H50A H 0.868878 0.698913 0.074313 0.195 Uiso 1 1 calc R U . . .
H50B H 0.804258 0.737247 0.124748 0.195 Uiso 1 1 calc R U . . .
H50C H 0.820276 0.647040 0.124116 0.195 Uiso 1 1 calc R U . . .
H7BA H 0.733(18) 0.766(15) 0.513(6) 0.156 Uiso 1 1 d D U . . .
H6BA H 0.608(15) 0.828(12) 0.440(11) 0.156 Uiso 1 1 d D U . . .
H6BB H 0.690(18) 0.833(12) 0.398(10) 0.156 Uiso 1 1 d D U . . .
H7BB H 0.815(11) 0.779(14) 0.473(11) 0.156 Uiso 1 1 d D U . . .

loop_
_atom_site_aniso_label
_atom_site_aniso_U_11
_atom_site_aniso_U_22
_atom_site_aniso_U_33
_atom_site_aniso_U_23
_atom_site_aniso_U_13
_atom_site_aniso_U_12
Fe1 0.0703(17) 0.068(2) 0.0518(14) 0.0085(18) 0.0179(12) -0.0052(19)
K1 0.065(2) 0.092(4) 0.0323(15) 0.000(2) 0.0054(14) 0.010(2)
O1 0.115(10) 0.130(13) 0.067(8) 0.004(9) -0.012(7) 0.002(10)
O2 0.108(10) 0.133(13) 0.054(7) 0.002(8) 0.014(7) -0.005(9)
O3 0.072(8) 0.112(11) 0.061(7) 0.001(8) 0.010(6) 0.006(8)
O4 0.107(10) 0.104(11) 0.049(6) -0.008(8) 0.012(6) -0.004(9)
O5 0.097(10) 0.149(14) 0.100(10) -0.023(10) 0.017(8) 0.006(10)
O6 0.084(9) 0.129(13) 0.085(9) -0.008(9) 0.011(7) -0.006(9)
N1 0.062(9) 0.053(11) 0.041(7) 0.004(7) 0.001(6) -0.010(8)
N2 0.063(8) 0.033(9) 0.026(5) -0.003(6) -0.002(5) -0.008(7)
C1 0.070(9) 0.044(10) 0.026(7) -0.007(7) -0.003(6) -0.016(8)
C2 0.074(9) 0.035(9) 0.028(7) -0.004(7) -0.003(6) -0.018(7)
C3 0.061(8) 0.032(9) 0.036(7) 0.000(7) -0.004(6) -0.021(7)
C4 0.083(12) 0.051(11) 0.059(10) -0.007(9) 0.010(9) -0.015(9)
C5 0.070(10) 0.083(16) 0.046(9) 0.000(10) 0.005(7) -0.022(10)
C6 0.108(15) 0.077(19) 0.13(2) 0.014(15) 0.047(15) 0.006(13)
C7 0.088(13) 0.085(18) 0.118(17) -0.018(15) 0.040(13) -0.020(12)
C8 0.058(8) 0.086(15) 0.040(6) 0.010(9) 0.009(6) 0.007(9)
C9 0.063(8) 0.098(15) 0.042(7) 0.014(8) 0.003(5) -0.002(10)
C10 0.063(9) 0.16(2) 0.048(7) 0.003(12) 0.007(7) -0.019(12)
C11 0.063(9) 0.18(2) 0.050(8) -0.003(12) 0.013(7) -0.007(13)
C12 0.069(9) 0.16(2) 0.044(8) 0.001(12) 0.011(6) -0.009(12)
C13 0.061(8) 0.121(17) 0.046(7) -0.001(9) 0.003(6) -0.008(10)
C14 0.062(10) 0.108(14) 0.041(7) 0.004(9) 0.006(7) -0.013(10)
C15 0.102(15) 0.114(15) 0.062(11) -0.002(11) -0.001(10) -0.020(13)
C16 0.087(14) 0.139(18) 0.047(10) 0.011(11) -0.007(9) 0.000(12)
C17 0.059(9) 0.128(16) 0.042(8) -0.010(8) 0.006(7) 0.010(10)
C18 0.087(16) 0.17(2) 0.102(17) 0.036(15) -0.022(13) 0.002(15)
C19 0.091(15) 0.17(2) 0.075(14) -0.054(13) -0.010(12) 0.022(16)
C20 0.063(9) 0.051(10) 0.025(5) 0.007(6) 0.016(5) -0.014(8)
C21 0.061(9) 0.060(11) 0.038(6) -0.006(6) 0.004(6) -0.010(7)
C22 0.066(10) 0.077(12) 0.053(8) 0.000(8) 0.013(7) 0.004(9)
C23 0.077(11) 0.075(14) 0.059(8) -0.010(8) 0.013(7) 0.012(10)
C24 0.073(10) 0.060(11) 0.044(8) -0.012(8) 0.011(6) -0.009(8)
C25 0.067(9) 0.060(11) 0.037(6) 0.001(7) 0.009(6) -0.008(7)
C26 0.077(10) 0.088(14) 0.037(7) -0.008(7) -0.007(7) 0.002(9)
C27 0.128(17) 0.118(19) 0.042(9) 0.002(10) 0.006(10) 0.010(14)
C28 0.085(11) 0.110(18) 0.060(10) -0.032(12) -0.013(9) -0.016(11)
C29 0.087(10) 0.087(15) 0.034(7) -0.008(8) 0.004(7) 0.005(9)
C30 0.081(10) 0.15(2) 0.042(9) 0.000(12) -0.010(8) -0.006(12)
C31 0.130(17) 0.099(18) 0.037(8) 0.014(10) 0.013(9) -0.019(15)
C32 0.113(14) 0.100(15) 0.087(13) 0.015(11) -0.005(11) 0.014(12)
C33 0.119(15) 0.153(18) 0.097(13) -0.022(13) -0.017(12) 0.019(14)
C34 0.125(11) 0.136(17) 0.059(10) -0.013(12) 0.019(10) 0.002(13)
C35 0.120(11) 0.124(16) 0.053(10) -0.004(11) 0.028(10) 0.001(12)
C36 0.099(13) 0.123(16) 0.088(10) 0.003(12) 0.009(10) 0.006(13)
C37 0.081(11) 0.093(14) 0.071(9) -0.016(10) 0.021(9) 0.002(11)
C38 0.086(11) 0.096(13) 0.056(9) 0.009(9) -0.003(9) 0.001(10)
C39 0.089(12) 0.102(14) 0.060(9) 0.004(10) -0.005(9) 0.002(11)
C40 0.133(12) 0.157(18) 0.085(13) -0.003(14) 0.030(12) 0.019(14)
C41 0.136(12) 0.161(19) 0.087(13) -0.021(13) 0.021(12) 0.013(14)
C42 0.100(14) 0.138(17) 0.124(13) -0.024(13) 0.013(12) 0.017(13)
C43 0.081(12) 0.107(16) 0.113(12) -0.030(12) 0.020(10) 0.000(12)
Fe1B 0.0441(12) 0.0445(17) 0.0327(10) -0.0018(13) -0.0004(9) 0.0000(14)
K1B 0.0455(17) 0.068(3) 0.0358(15) 0.0006(18) 0.0015(13) 0.0047(19)
O1B 0.058(7) 0.074(10) 0.060(7) -0.004(7) 0.015(6) -0.013(7)
O2B 0.053(7) 0.068(10) 0.060(7) 0.007(7) -0.009(5) -0.005(7)
O3B 0.074(8) 0.088(11) 0.035(6) -0.005(6) 0.009(5) -0.008(7)
O4B 0.065(8) 0.078(11) 0.078(9) -0.008(8) 0.015(7) 0.010(7)
O5B 0.075(9) 0.087(12) 0.064(8) 0.004(8) -0.014(6) -0.006(8)
O6B 0.081(9) 0.105(13) 0.038(6) 0.005(7) -0.006(6) -0.014(8)
N1B 0.049(7) 0.043(10) 0.038(6) -0.008(6) 0.016(5) -0.013(7)
N2B 0.043(7) 0.064(11) 0.034(6) -0.004(7) 0.008(5) -0.010(7)
C1B 0.044(7) 0.047(11) 0.037(7) -0.007(7) 0.013(5) -0.004(7)
C2B 0.051(7) 0.037(9) 0.030(6) -0.018(6) 0.007(5) -0.003(6)
C3B 0.038(7) 0.047(10) 0.035(6) -0.013(7) 0.010(5) -0.008(7)
C4B 0.056(9) 0.052(13) 0.050(8) -0.011(9) 0.000(6) -0.008(8)
C5B 0.045(9) 0.072(13) 0.060(10) -0.003(9) 0.010(7) 0.009(8)
C6B 0.043(9) 0.087(15) 0.043(9) 0.021(9) 0.001(7) 0.009(9)
C7B 0.058(6) 0.048(7) 0.053(6) 0.007(5) 0.003(5) 0.007(5)
C8B 0.052(8) 0.047(10) 0.028(6) -0.002(6) 0.006(5) 0.000(7)
C9B 0.041(7) 0.077(11) 0.020(5) -0.007(6) -0.006(5) -0.014(7)
C10B 0.062(10) 0.088(13) 0.026(7) 0.006(7) 0.000(6) -0.006(8)
C11B 0.076(11) 0.072(13) 0.044(8) -0.002(8) 0.003(7) -0.002(9)
C12B 0.060(10) 0.082(13) 0.047(8) 0.004(8) 0.008(7) 0.011(8)
C13B 0.048(8) 0.073(11) 0.032(6) -0.005(6) -0.001(5) -0.001(7)
C14B 0.057(8) 0.095(14) 0.024(6) -0.012(8) 0.008(5) -0.014(8)
C15B 0.059(9) 0.12(2) 0.038(8) -0.016(10) 0.003(7) -0.014(10)
C16B 0.072(11) 0.104(18) 0.032(7) -0.007(9) 0.006(7) -0.009(11)
C17B 0.036(7) 0.078(12) 0.040(7) 0.006(6) 0.014(6) 0.015(7)
C18B 0.069(11) 0.118(17) 0.034(7) -0.006(9) 0.028(7) -0.001(11)
C19B 0.058(9) 0.104(16) 0.051(9) 0.004(11) 0.011(7) -0.010(10)
C20B 0.042(6) 0.022(9) 0.049(6) 0.008(7) 0.001(5) -0.003(7)
C21B 0.047(6) 0.030(9) 0.056(7) 0.012(7) 0.001(5) 0.004(7)
C22B 0.059(7) 0.061(13) 0.059(8) 0.015(9) -0.007(6) -0.013(9)
C23B 0.050(7) 0.038(11) 0.077(8) 0.023(9) -0.007(7) 0.002(8)
C24B 0.046(7) 0.045(11) 0.080(8) 0.007(9) 0.002(6) -0.010(8)
C25B 0.045(7) 0.046(11) 0.067(7) 0.008(8) 0.008(5) 0.001(8)
C26B 0.058(8) 0.071(12) 0.054(9) 0.009(8) 0.011(7) 0.006(9)
C27B 0.094(15) 0.105(16) 0.075(12) -0.013(11) 0.033(11) 0.001(13)
C28B 0.075(13) 0.082(13) 0.094(15) 0.019(11) 0.022(11) -0.008(11)
C29B 0.046(8) 0.063(11) 0.065(8) -0.004(9) 0.015(7) -0.003(8)
C30B 0.056(9) 0.083(12) 0.047(8) 0.011(9) 0.034(7) 0.001(9)
C31B 0.084(14) 0.103(17) 0.103(15) 0.009(14) 0.042(12) 0.024(13)
C32B 0.097(11) 0.12(2) 0.037(8) 0.004(11) 0.026(8) -0.036(13)
C33B 0.087(11) 0.091(17) 0.056(10) -0.021(11) 0.035(8) -0.013(12)
C34B 0.054(11) 0.071(15) 0.093(13) 0.003(10) 0.030(10) -0.007(10)
C35B 0.043(10) 0.083(16) 0.103(14) 0.014(11) 0.017(10) 0.003(10)
C36B 0.065(12) 0.101(18) 0.055(10) 0.009(11) -0.021(8) -0.008(11)
C37B 0.101(14) 0.093(17) 0.033(8) 0.002(9) -0.009(8) -0.030(12)
C38B 0.107(13) 0.080(17) 0.059(11) -0.011(11) 0.032(9) -0.021(12)
C39B 0.097(13) 0.068(15) 0.095(13) 0.014(13) 0.059(10) 0.019(13)
C40B 0.046(10) 0.084(17) 0.114(15) 0.006(12) 0.020(10) 0.001(11)
C41B 0.049(10) 0.080(16) 0.084(12) -0.017(10) 0.023(9) 0.012(10)
C42B 0.094(15) 0.068(16) 0.067(12) 0.009(10) -0.020(10) -0.004(11)
C43B 0.107(15) 0.078(16) 0.048(10) 0.012(9) -0.025(9) -0.001(12)
C46 0.097(13) 0.177(19) 0.062(11) 0.019(13) 0.018(9) -0.030(12)
C45 0.103(13) 0.178(19) 0.071(13) 0.004(12) 0.014(10) -0.028(13)
C44 0.111(13) 0.19(2) 0.053(10) 0.000(12) 0.018(9) -0.028(12)
C49 0.127(15) 0.21(2) 0.068(13) -0.022(14) 0.009(11) -0.009(14)
C48 0.139(15) 0.21(2) 0.073(14) -0.015(14) -0.003(12) -0.005(15)
C47 0.115(15) 0.19(2) 0.051(11) 0.006(12) 0.007(11) -0.015(12)
C50 0.107(14) 0.20(3) 0.088(14) 0.003(18) 0.010(10) -0.023(17)

loop_
_atom_type_symbol
_atom_type_description
_atom_type_scat_dispersion_real
_atom_type_scat_dispersion_imag
_atom_type_scat_source
C C 0.0181 0.0091 'International Tables Vol C Tables 4.2.6.8 and 6.1.1.4'
H H 0.0000 0.0000 'International Tables Vol C Tables 4.2.6.8 and 6.1.1.4'
Fe Fe -1.1336 3.1974 'International Tables Vol C Tables 4.2.6.8 and 6.1.1.4'
K K 0.3868 1.0657 'International Tables Vol C Tables 4.2.6.8 and 6.1.1.4'
N N 0.0311 0.0180 'International Tables Vol C Tables 4.2.6.8 and 6.1.1.4'
O O 0.0492 0.0322 'International Tables Vol C Tables 4.2.6.8 and 6.1.1.4'

loop_
_geom_angle_atom_site_label_1
_geom_angle_atom_site_label_2
_geom_angle_atom_site_label_3
_geom_angle
_geom_angle_site_symmetry_1
_geom_angle_site_symmetry_3
_geom_angle_publ_flag
N1 Fe1 C6 111.5(8) . . ?
N1 Fe1 C7 153.3(7) . . ?
N2 Fe1 N1 98.9(6) . . ?
N2 Fe1 C6 148.7(8) . . ?
N2 Fe1 C7 107.7(7) . . ?
C7 Fe1 C6 42.6(9) . . ?
O1 K1 O2 59.3(4) . . ?
O1 K1 O3 118.0(4) . . ?
O1 K1 O4 176.7(5) . . ?
O1 K1 O6 61.5(4) . . ?
O1 K1 C6 81.5(7) . . ?
O1 K1 C7 83.9(6) . . ?
O2 K1 C6 108.5(6) . . ?
O2 K1 C7 86.6(6) . . ?
O3 K1 O2 59.8(4) . . ?
O3 K1 O4 59.9(4) . . ?
O3 K1 O6 172.9(5) . . ?
O3 K1 C6 107.8(6) . . ?
O3 K1 C7 82.4(6) . . ?
O4 K1 O2 118.2(4) . . ?
O4 K1 C6 101.5(6) . . ?
O4 K1 C7 98.2(6) . . ?
O5 K1 O1 121.6(5) . . ?
O5 K1 O2 174.1(6) . . ?
O5 K1 O3 120.2(4) . . ?
O5 K1 O4 60.7(5) . . ?
O5 K1 O6 61.3(5) . . ?
O5 K1 C6 77.3(6) . . ?
O5 K1 C7 99.2(6) . . ?
O6 K1 O2 117.9(4) . . ?
O6 K1 O4 120.1(4) . . ?
O6 K1 C6 79.3(6) . . ?
O6 K1 C7 104.5(6) . . ?
C7 K1 C6 27.6(6) . . ?
C33 O1 K1 113.9(12) . . ?
C34 O1 K1 118.0(12) . . ?
C34 O1 C33 115.5(17) . . ?
C35 O2 K1 110.4(13) . . ?
C36 O2 K1 111.3(13) . . ?
C36 O2 C35 111.3(15) . . ?
C37 O3 K1 114.9(11) . . ?
C37 O3 C38 112.5(15) . . ?
C38 O3 K1 118.1(11) . . ?
C39 O4 K1 110.7(10) . . ?
C39 O4 C40 115.7(17) . . ?
C40 O4 K1 109.6(13) . . ?
C41 O5 K1 115.5(15) . . ?
C42 O5 K1 115.2(14) . . ?
C42 O5 C41 114.4(18) . . ?
C32 O6 K1 110.9(12) . . ?
C32 O6 C43 110.4(18) . . ?
C43 O6 K1 111.4(12) . . ?
C1 N1 Fe1 122.9(12) . . ?
C1 N1 C8 122.0(16) . . ?
C8 N1 Fe1 115.1(12) . . ?
C3 N2 Fe1 122.5(11) . . ?
C3 N2 C20 120.8(13) . . ?
C20 N2 Fe1 116.6(9) . . ?
N1 C1 C2 122.3(16) . . ?
N1 C1 C4 119.6(15) . . ?
C2 C1 C4 118.1(15) . . ?
C1 C2 H2 114.9 . . ?
C3 C2 C1 130.1(16) . . ?
C3 C2 H2 114.9 . . ?
N2 C3 C2 123.2(15) . . ?
N2 C3 C5 120.5(16) . . ?
C2 C3 C5 116.3(16) . . ?
C1 C4 H4A 109.5 . . ?
C1 C4 H4B 109.5 . . ?
C1 C4 H4C 109.5 . . ?
H4A C4 H4B 109.5 . . ?
H4A C4 H4C 109.5 . . ?
H4B C4 H4C 109.5 . . ?
C3 C5 H5A 109.5 . . ?
C3 C5 H5B 109.5 . . ?
C3 C5 H5C 109.5 . . ?
H5A C5 H5B 109.5 . . ?
H5A C5 H5C 109.5 . . ?
H5B C5 H5C 109.5 . . ?
Fe1 C6 K1 143.1(11) . . ?
C7 C6 Fe1 68.6(14) . . ?
C7 C6 K1 74.6(14) . . ?
Fe1 C7 K1 146.5(10) . . ?
C6 C7 Fe1 68.8(15) . . ?
C6 C7 K1 77.8(13) . . ?
C9 C8 N1 121.4(14) . . ?
C13 C8 N1 118.1(14) . . ?
C13 C8 C9 120.4(15) . . ?
C8 C9 C14 120.3(15) . . ?
C10 C9 C8 119.1(15) . . ?
C10 C9 C14 120.6(15) . . ?
C9 C10 H10 119.5 . . ?
C11 C10 C9 120.9(18) . . ?
C11 C10 H10 119.5 . . ?
C10 C11 H11 118.3 . . ?
C10 C11 C12 123.5(18) . . ?
C12 C11 H11 118.3 . . ?
C11 C12 H12 121.1 . . ?
C11 C12 C13 117.7(17) . . ?
C13 C12 H12 121.1 . . ?
C8 C13 C12 118.2(15) . . ?
C8 C13 C17 124.9(16) . . ?
C12 C13 C17 116.8(15) . . ?
C9 C14 H14 108.6 . . ?
C15 C14 C9 109.5(17) . . ?
C15 C14 H14 108.6 . . ?
C16 C14 C9 111.4(16) . . ?
C16 C14 H14 108.6 . . ?
C16 C14 C15 110.1(17) . . ?
C14 C15 H15D 109.5 . . ?
C14 C15 H15E 109.5 . . ?
C14 C15 H15F 109.5 . . ?
H15D C15 H15E 109.5 . . ?
H15D C15 H15F 109.5 . . ?
H15E C15 H15F 109.5 . . ?
C14 C16 H16D 109.5 . . ?
C14 C16 H16E 109.5 . . ?
C14 C16 H16F 109.5 . . ?
H16D C16 H16E 109.5 . . ?
H16D C16 H16F 109.5 . . ?
H16E C16 H16F 109.5 . . ?
C13 C17 H17 107.1 . . ?
C13 C17 C18 110.8(19) . . ?
C18 C17 H17 107.1 . . ?
C19 C17 C13 114.1(18) . . ?
C19 C17 H17 107.1 . . ?
C19 C17 C18 110.3(18) . . ?
C17 C18 H18D 109.5 . . ?
C17 C18 H18E 109.5 . . ?
C17 C18 H18F 109.5 . . ?
H18D C18 H18E 109.5 . . ?
H18D C18 H18F 109.5 . . ?
H18E C18 H18F 109.5 . . ?
C17 C19 H19D 109.5 . . ?
C17 C19 H19E 109.5 . . ?
C17 C19 H19F 109.5 . . ?
H19D C19 H19E 109.5 . . ?
H19D C19 H19F 109.5 . . ?
H19E C19 H19F 109.5 . . ?
C21 C20 N2 120.7(13) . . ?
C21 C20 C25 118.6(16) . . ?
C25 C20 N2 120.3(14) . . ?
C20 C21 C26 120.9(16) . . ?
C22 C21 C20 118.8(15) . . ?
C22 C21 C26 120.3(16) . . ?
C21 C22 H22 118.9 . . ?
C23 C22 C21 122.2(18) . . ?
C23 C22 H22 118.9 . . ?
C22 C23 H23 120.1 . . ?
C24 C23 C22 119.7(19) . . ?
C24 C23 H23 120.1 . . ?
C23 C24 H24 118.7 . . ?
C23 C24 C25 122.6(17) . . ?
C25 C24 H24 118.7 . . ?
C20 C25 C29 120.3(17) . . ?
C24 C25 C20 118.0(15) . . ?
C24 C25 C29 121.6(15) . . ?
C21 C26 H26 108.9 . . ?
C21 C26 C27 111.9(17) . . ?
C27 C26 H26 108.9 . . ?
C28 C26 C21 110.2(14) . . ?
C28 C26 H26 108.9 . . ?
C28 C26 C27 107.9(16) . . ?
C26 C27 H27D 109.5 . . ?
C26 C27 H27E 109.5 . . ?
C26 C27 H27F 109.5 . . ?
H27D C27 H27E 109.5 . . ?
H27D C27 H27F 109.5 . . ?
H27E C27 H27F 109.5 . . ?
C26 C28 H28D 109.5 . . ?
C26 C28 H28E 109.5 . . ?
C26 C28 H28F 109.5 . . ?
H28D C28 H28E 109.5 . . ?
H28D C28 H28F 109.5 . . ?
H28E C28 H28F 109.5 . . ?
C25 C29 H29 107.4 . . ?
C25 C29 C30 111.6(16) . . ?
C25 C29 C31 112.8(16) . . ?
C30 C29 H29 107.4 . . ?
C30 C29 C31 110.1(15) . . ?
C31 C29 H29 107.4 . . ?
C29 C30 H30D 109.5 . . ?
C29 C30 H30E 109.5 . . ?
C29 C30 H30F 109.5 . . ?
H30D C30 H30E 109.5 . . ?
H30D C30 H30F 109.5 . . ?
H30E C30 H30F 109.5 . . ?
C29 C31 H31D 109.5 . . ?
C29 C31 H31E 109.5 . . ?
C29 C31 H31F 109.5 . . ?
H31D C31 H31E 109.5 . . ?
H31D C31 H31F 109.5 . . ?
H31E C31 H31F 109.5 . . ?
O6 C32 H32C 109.7 . . ?
O6 C32 H32D 109.7 . . ?
O6 C32 C33 109.9(19) . . ?
H32C C32 H32D 108.2 . . ?
C33 C32 H32C 109.7 . . ?
C33 C32 H32D 109.7 . . ?
O1 C33 C32 111(2) . . ?
O1 C33 H33C 109.4 . . ?
O1 C33 H33D 109.4 . . ?
C32 C33 H33C 109.4 . . ?
C32 C33 H33D 109.4 . . ?
H33C C33 H33D 108.0 . . ?
O1 C34 H34C 109.6 . . ?
O1 C34 H34D 109.6 . . ?
O1 C34 C35 110.5(18) . . ?
H34C C34 H34D 108.1 . . ?
C35 C34 H34C 109.6 . . ?
C35 C34 H34D 109.6 . . ?
O2 C35 C34 108.1(16) . . ?
O2 C35 H35C 110.1 . . ?
O2 C35 H35D 110.1 . . ?
C34 C35 H35C 110.1 . . ?
C34 C35 H35D 110.1 . . ?
H35C C35 H35D 108.4 . . ?
O2 C36 H36C 109.9 . . ?
O2 C36 H36D 109.9 . . ?
O2 C36 C37 108.9(16) . . ?
H36C C36 H36D 108.3 . . ?
C37 C36 H36C 109.9 . . ?
C37 C36 H36D 109.9 . . ?
O3 C37 C36 108.7(17) . . ?
O3 C37 H37C 109.9 . . ?
O3 C37 H37D 109.9 . . ?
C36 C37 H37C 109.9 . . ?
C36 C37 H37D 109.9 . . ?
H37C C37 H37D 108.3 . . ?
O3 C38 H38C 110.2 . . ?
O3 C38 H38D 110.2 . . ?
O3 C38 C39 107.6(15) . . ?
H38C C38 H38D 108.5 . . ?
C39 C38 H38C 110.2 . . ?
C39 C38 H38D 110.2 . . ?
O4 C39 C38 112.1(18) . . ?
O4 C39 H39C 109.2 . . ?
O4 C39 H39D 109.2 . . ?
C38 C39 H39C 109.2 . . ?
C38 C39 H39D 109.2 . . ?
H39C C39 H39D 107.9 . . ?
O4 C40 H40C 109.6 . . ?
O4 C40 H40D 109.6 . . ?
O4 C40 C41 110(2) . . ?
H40C C40 H40D 108.2 . . ?
C41 C40 H40C 109.6 . . ?
C41 C40 H40D 109.6 . . ?
O5 C41 C40 107(2) . . ?
O5 C41 H41C 110.3 . . ?
O5 C41 H41D 110.3 . . ?
C40 C41 H41C 110.3 . . ?
C40 C41 H41D 110.3 . . ?
H41C C41 H41D 108.5 . . ?
O5 C42 H42C 109.2 . . ?
O5 C42 H42D 109.2 . . ?
O5 C42 C43 111.9(19) . . ?
H42C C42 H42D 107.9 . . ?
C43 C42 H42C 109.2 . . ?
C43 C42 H42D 109.2 . . ?
O6 C43 C42 108(2) . . ?
O6 C43 H43C 110.1 . . ?
O6 C43 H43D 110.1 . . ?
C42 C43 H43C 110.1 . . ?
C42 C43 H43D 110.1 . . ?
H43C C43 H43D 108.4 . . ?
N1B Fe1B C7B 151.8(7) . . ?
N2B Fe1B N1B 99.4(6) . . ?
N2B Fe1B C6B 149.1(6) . . ?
N2B Fe1B C7B 108.8(6) . . ?
C6B Fe1B N1B 110.8(6) . . ?
C6B Fe1B C7B 41.1(7) . . ?
O1B K1B O2B 61.5(3) . . ?
O1B K1B O3B 117.1(4) . . ?
O1B K1B O4B 177.8(4) . . ?
O1B K1B O5B 120.7(4) . . ?
O1B K1B O6B 61.0(4) . . ?
O1B K1B C6B 87.7(4) . . ?
O1B K1B C7B 79.5(4) . . ?
O1B K1B C34B 22.4(3) . . ?
O1B K1B H7BA 93(4) . . ?
O1B K1B H6BB 80(4) . . ?
O1B K1B H7BB 64(4) . . ?
O2B K1B O6B 121.6(4) . . ?
O2B K1B C6B 106.3(4) . . ?
O2B K1B C7B 81.3(4) . . ?
O2B K1B C34B 42.4(3) . . ?
O2B K1B H7BA 76(4) . . ?
O2B K1B H6BB 116(4) . . ?
O2B K1B H7BB 67(4) . . ?
O3B K1B O2B 58.9(3) . . ?
O3B K1B O4B 60.9(4) . . ?
O3B K1B O5B 119.6(4) . . ?
O3B K1B O6B 171.2(4) . . ?
O3B K1B C6B 90.9(4) . . ?
O3B K1B C7B 73.8(4) . . ?
O3B K1B C34B 101.2(4) . . ?
O3B K1B H7BA 55(2) . . ?
O3B K1B H6BB 109(2) . . ?
O3B K1B H7BB 76(5) . . ?
O4B K1B O2B 117.0(4) . . ?
O4B K1B O6B 120.8(4) . . ?
O4B K1B C6B 91.5(4) . . ?
O4B K1B C7B 98.9(4) . . ?
O4B K1B C34B 156.8(4) . . ?
O4B K1B H7BA 86(4) . . ?
O4B K1B H6BB 100(4) . . ?
O4B K1B H7BB 114(4) . . ?
O5B K1B O2B 177.2(4) . . ?
O5B K1B O4B 60.9(4) . . ?
O5B K1B O6B 60.2(4) . . ?
O5B K1B C6B 75.8(4) . . ?
O5B K1B C7B 100.6(4) . . ?
O5B K1B C34B 139.2(4) . . ?
O5B K1B H7BA 105(5) . . ?
O5B K1B H6BB 67(4) . . ?
O5B K1B H7BB 115(4) . . ?
O6B K1B C6B 80.6(4) . . ?
O6B K1B C7B 97.5(4) . . ?
O6B K1B C34B 79.3(4) . . ?
O6B K1B H7BA 116(2) . . ?
O6B K1B H6BB 62(2) . . ?
O6B K1B H7BB 96(5) . . ?
C6B K1B C34B 104.1(5) . . ?
C6B K1B H7BA 38(3) . . ?
C6B K1B H6BB 18(2) . . ?
C6B K1B H7BB 40(4) . . ?
C7B K1B C6B 25.4(4) . . ?
C7B K1B C34B 88.8(5) . . ?
C7B K1B H7BA 19(2) . . ?
C7B K1B H6BB 40(3) . . ?
C7B K1B H7BB 18(3) . . ?
C34B K1B H7BA 96(4) . . ?
C34B K1B H6BB 100(5) . . ?
C34B K1B H7BB 71(3) . . ?
H7BA K1B H6BB 56(5) . . ?
H7BA K1B H7BB 29(5) . . ?
H6BB K1B H7BB 50(7) . . ?
C33B O1B K1B 116.5(10) . . ?
C34B O1B K1B 109.3(10) . . ?
C34B O1B C33B 114.1(12) . . ?
C35B O2B K1B 113.4(9) . . ?
C36B O2B K1B 113.6(9) . . ?
C36B O2B C35B 112.6(14) . . ?
C37B O3B K1B 120.5(9) . . ?
C38B O3B K1B 115.7(10) . . ?
C38B O3B C37B 112.4(13) . . ?
C39B O4B K1B 110.2(10) . . ?
C40B O4B K1B 114.2(11) . . ?
C40B O4B C39B 113.3(14) . . ?
C41B O5B K1B 111.7(10) . . ?
C42B O5B K1B 114.0(11) . . ?
C42B O5B C41B 116.8(15) . . ?
C32B O6B K1B 110.5(9) . . ?
C32B O6B C43B 113.0(13) . . ?
C43B O6B K1B 113.8(10) . . ?
C1B N1B Fe1B 121.1(11) . . ?
C1B N1B C8B 123.1(12) . . ?
C8B N1B Fe1B 115.7(10) . . ?
C3B N2B Fe1B 123.1(10) . . ?
C3B N2B C20B 119.9(14) . . ?
C20B N2B Fe1B 116.8(10) . . ?
N1B C1B C2B 122.7(13) . . ?
N1B C1B C4B 116.9(15) . . ?
C2B C1B C4B 120.4(15) . . ?
C1B C2B H2B 114.2 . . ?
C3B C2B C1B 131.6(15) . . ?
C3B C2B H2B 114.2 . . ?
N2B C3B C2B 122.0(15) . . ?
N2B C3B C5B 119.2(13) . . ?
C2B C3B C5B 118.7(14) . . ?
C1B C4B H4BA 109.5 . . ?
C1B C4B H4BB 109.5 . . ?
C1B C4B H4BC 109.5 . . ?
H4BA C4B H4BB 109.5 . . ?
H4BA C4B H4BC 109.5 . . ?
H4BB C4B H4BC 109.5 . . ?
C3B C5B H5BA 109.5 . . ?
C3B C5B H5BB 109.5 . . ?
C3B C5B H5BC 109.5 . . ?
H5BA C5B H5BB 109.5 . . ?
H5BA C5B H5BC 109.5 . . ?
H5BB C5B H5BC 109.5 . . ?
Fe1B C6B K1B 141.6(7) . . ?
Fe1B C6B H6BA 125(10) . . ?
Fe1B C6B H6BB 124(10) . . ?
K1B C6B H6BA 86(10) . . ?
K1B C6B H6BB 67(10) . . ?
C7B C6B Fe1B 70.5(12) . . ?
C7B C6B K1B 73.1(11) . . ?
C7B C6B H6BA 124(10) . . ?
C7B C6B H6BB 120(10) . . ?
H6BA C6B H6BB 95(10) . . ?
Fe1B C7B K1B 147.4(8) . . ?
Fe1B C7B H7BA 124(10) . . ?
Fe1B C7B H7BB 134(10) . . ?
K1B C7B H7BA 80(10) . . ?
K1B C7B H7BB 51(10) . . ?
C6B C7B Fe1B 68.4(12) . . ?
C6B C7B K1B 81.4(12) . . ?
C6B C7B H7BA 117(10) . . ?
C6B C7B H7BB 117(10) . . ?
H7BA C7B H7BB 96(10) . . ?
C9B C8B N1B 119.7(13) . . ?
C9B C8B C13B 122.6(15) . . ?
C13B C8B N1B 117.7(13) . . ?
C8B C9B C10B 118.3(14) . . ?
C8B C9B C14B 122.5(16) . . ?
C10B C9B C14B 119.1(14) . . ?
C9B C10B H10B 119.8 . . ?
C11B C10B C9B 120.5(15) . . ?
C11B C10B H10B 119.8 . . ?
C10B C11B H11B 120.2 . . ?
C10B C11B C12B 119.6(19) . . ?
C12B C11B H11B 120.2 . . ?
C11B C12B H12B 119.0 . . ?
C13B C12B C11B 122.1(17) . . ?
C13B C12B H12B 119.0 . . ?
C8B C13B C17B 124.0(16) . . ?
C12B C13B C8B 116.6(15) . . ?
C12B C13B C17B 119.4(14) . . ?
C9B C14B H14B 107.0 . . ?
C9B C14B C16B 114.9(14) . . ?
C15B C14B C9B 110.4(14) . . ?
C15B C14B H14B 107.0 . . ?
C15B C14B C16B 110.0(13) . . ?
C16B C14B H14B 107.0 . . ?
C14B C15B H15A 109.5 . . ?
C14B C15B H15B 109.5 . . ?
C14B C15B H15C 109.5 . . ?
H15A C15B H15B 109.5 . . ?
H15A C15B H15C 109.5 . . ?
H15B C15B H15C 109.5 . . ?
C14B C16B H16A 109.5 . . ?
C14B C16B H16B 109.5 . . ?
C14B C16B H16C 109.5 . . ?
H16A C16B H16B 109.5 . . ?
H16A C16B H16C 109.5 . . ?
H16B C16B H16C 109.5 . . ?
C13B C17B H17B 106.6 . . ?
C13B C17B C18B 116.2(15) . . ?
C13B C17B C19B 111.2(12) . . ?
C18B C17B H17B 106.6 . . ?
C18B C17B C19B 108.9(12) . . ?
C19B C17B H17B 106.6 . . ?
C17B C18B H18A 109.5 . . ?
C17B C18B H18B 109.5 . . ?
C17B C18B H18C 109.5 . . ?
H18A C18B H18B 109.5 . . ?
H18A C18B H18C 109.5 . . ?
H18B C18B H18C 109.5 . . ?
C17B C19B H19A 109.5 . . ?
C17B C19B H19B 109.5 . . ?
C17B C19B H19C 109.5 . . ?
H19A C19B H19B 109.5 . . ?
H19A C19B H19C 109.5 . . ?
H19B C19B H19C 109.5 . . ?
C21B C20B N2B 119.4(12) . . ?
C21B C20B C25B 120.2(13) . . ?
C25B C20B N2B 120.2(13) . . ?
C20B C21B C22B 118.7(14) . . ?
C20B C21B C26B 123.9(13) . . ?
C22B C21B C26B 117.3(15) . . ?
C21B C22B H22B 119.0 . . ?
C23B C22B C21B 122.1(16) . . ?
C23B C22B H22B 119.0 . . ?
C22B C23B H23B 121.5 . . ?
C24B C23B C22B 117.0(15) . . ?
C24B C23B H23B 121.5 . . ?
C23B C24B H24B 118.0 . . ?
C23B C24B C25B 123.9(16) . . ?
C25B C24B H24B 118.0 . . ?
C20B C25B C29B 121.2(14) . . ?
C24B C25B C20B 118.1(15) . . ?
C24B C25B C29B 120.6(14) . . ?
C21B C26B H26B 107.3 . . ?
C21B C26B C27B 113.6(15) . . ?
C27B C26B H26B 107.3 . . ?
C28B C26B C21B 111.2(15) . . ?
C28B C26B H26B 107.3 . . ?
C28B C26B C27B 109.9(16) . . ?
C26B C27B H27A 109.5 . . ?
C26B C27B H27B 109.5 . . ?
C26B C27B H27C 109.5 . . ?
H27A C27B H27B 109.5 . . ?
H27A C27B H27C 109.5 . . ?
H27B C27B H27C 109.5 . . ?
C26B C28B H28A 109.5 . . ?
C26B C28B H28B 109.5 . . ?
C26B C28B H28C 109.5 . . ?
H28A C28B H28B 109.5 . . ?
H28A C28B H28C 109.5 . . ?
H28B C28B H28C 109.5 . . ?
C25B C29B H29B 107.6 . . ?
C25B C29B C30B 111.5(15) . . ?
C25B C29B C31B 111.9(16) . . ?
C30B C29B H29B 107.6 . . ?
C30B C29B C31B 110.3(15) . . ?
C31B C29B H29B 107.6 . . ?
C29B C30B H30A 109.5 . . ?
C29B C30B H30B 109.5 . . ?
C29B C30B H30C 109.5 . . ?
H30A C30B H30B 109.5 . . ?
H30A C30B H30C 109.5 . . ?
H30B C30B H30C 109.5 . . ?
C29B C31B H31A 109.5 . . ?
C29B C31B H31B 109.5 . . ?
C29B C31B H31C 109.5 . . ?
H31A C31B H31B 109.5 . . ?
H31A C31B H31C 109.5 . . ?
H31B C31B H31C 109.5 . . ?
O6B C32B H32A 109.8 . . ?
O6B C32B H32B 109.8 . . ?
O6B C32B C33B 109.2(14) . . ?
H32A C32B H32B 108.3 . . ?
C33B C32B H32A 109.8 . . ?
C33B C32B H32B 109.8 . . ?
O1B C33B C32B 109.6(13) . . ?
O1B C33B H33A 109.8 . . ?
O1B C33B H33B 109.8 . . ?
C32B C33B H33A 109.8 . . ?
C32B C33B H33B 109.8 . . ?
H33A C33B H33B 108.2 . . ?
O1B C34B H34A 109.7 . . ?
O1B C34B H34B 109.7 . . ?
O1B C34B C35B 110.0(14) . . ?
H34A C34B H34B 108.2 . . ?
C35B C34B H34A 109.7 . . ?
C35B C34B H34B 109.7 . . ?
O2B C35B C34B 110.0(15) . . ?
O2B C35B H35A 109.7 . . ?
O2B C35B H35B 109.7 . . ?
C34B C35B H35A 109.7 . . ?
C34B C35B H35B 109.7 . . ?
H35A C35B H35B 108.2 . . ?
O2B C36B H36A 109.3 . . ?
O2B C36B H36B 109.3 . . ?
O2B C36B C37B 111.6(16) . . ?
H36A C36B H36B 108.0 . . ?
C37B C36B H36A 109.3 . . ?
C37B C36B H36B 109.3 . . ?
O3B C37B C36B 108.2(13) . . ?
O3B C37B H37A 110.1 . . ?
O3B C37B H37B 110.1 . . ?
C36B C37B H37A 110.1 . . ?
C36B C37B H37B 110.1 . . ?
H37A C37B H37B 108.4 . . ?
O3B C38B H38A 109.9 . . ?
O3B C38B H38B 109.9 . . ?
O3B C38B C39B 108.8(14) . . ?
H38A C38B H38B 108.3 . . ?
C39B C38B H38A 109.9 . . ?
C39B C38B H38B 109.9 . . ?
O4B C39B C38B 110.0(16) . . ?
O4B C39B H39A 109.7 . . ?
O4B C39B H39B 109.7 . . ?
C38B C39B H39A 109.7 . . ?
C38B C39B H39B 109.7 . . ?
H39A C39B H39B 108.2 . . ?
O4B C40B H40A 109.4 . . ?
O4B C40B H40B 109.4 . . ?
O4B C40B C41B 111.2(14) . . ?
H40A C40B H40B 108.0 . . ?
C41B C40B H40A 109.4 . . ?
C41B C40B H40B 109.4 . . ?
O5B C41B C40B 108.8(16) . . ?
O5B C41B H41A 109.9 . . ?
O5B C41B H41B 109.9 . . ?
C40B C41B H41A 109.9 . . ?
C40B C41B H41B 109.9 . . ?
H41A C41B H41B 108.3 . . ?
O5B C42B H42A 109.3 . . ?
O5B C42B H42B 109.3 . . ?
O5B C42B C43B 111.5(16) . . ?
H42A C42B H42B 108.0 . . ?
C43B C42B H42A 109.3 . . ?
C43B C42B H42B 109.3 . . ?
O6B C43B C42B 107.8(15) . . ?
O6B C43B H43A 110.1 . . ?
O6B C43B H43B 110.1 . . ?
C42B C43B H43A 110.1 . . ?
C42B C43B H43B 110.1 . . ?
H43A C43B H43B 108.5 . . ?
C45 C46 H46 120.0 . . ?
C45 C46 C47 120.0 . . ?
C47 C46 H46 120.0 . . ?
C46 C45 H45 120.0 . . ?
C44 C45 C46 120.0 . . ?
C44 C45 H45 120.0 . . ?
C45 C44 C49 120.0 . . ?
C45 C44 C50 124.0(19) . . ?
C49 C44 C50 115.7(19) . . ?
C44 C49 H49 120.0 . . ?
C48 C49 C44 120.0 . . ?
C48 C49 H49 120.0 . . ?
C49 C48 H48 120.0 . . ?
C49 C48 C47 120.0 . . ?
C47 C48 H48 120.0 . . ?
C46 C47 H47 120.0 . . ?
C48 C47 C46 120.0 . . ?
C48 C47 H47 120.0 . . ?
C44 C50 H50A 109.5 . . ?
C44 C50 H50B 109.5 . . ?
C44 C50 H50C 109.5 . . ?
H50A C50 H50B 109.5 . . ?
H50A C50 H50C 109.5 . . ?
H50B C50 H50C 109.5 . . ?

loop_
_geom_bond_atom_site_label_1
_geom_bond_atom_site_label_2
_geom_bond_distance
_geom_bond_site_symmetry_2
_geom_bond_publ_flag
Fe1 N1 1.927(15) . ?
Fe1 N2 1.914(12) . ?
Fe1 C6 1.99(2) . ?
Fe1 C7 1.99(3) . ?
K1 O1 2.782(13) . ?
K1 O2 2.880(15) . ?
K1 O3 2.790(13) . ?
K1 O4 2.834(12) . ?
K1 O5 2.739(16) . ?
K1 O6 2.823(14) . ?
K1 C6 3.04(3) . ?
K1 C7 3.00(2) . ?
O1 C33 1.416(16) . ?
O1 C34 1.391(16) . ?
O2 C35 1.406(15) . ?
O2 C36 1.404(15) . ?
O3 C37 1.390(15) . ?
O3 C38 1.398(14) . ?
O4 C39 1.39(2) . ?
O4 C40 1.386(16) . ?
O5 C41 1.41(3) . ?
O5 C42 1.398(16) . ?
O6 C32 1.398(15) . ?
O6 C43 1.407(16) . ?
N1 C1 1.33(2) . ?
N1 C8 1.44(2) . ?
N2 C3 1.340(19) . ?
N2 C20 1.43(2) . ?
C1 C2 1.42(2) . ?
C1 C4 1.51(2) . ?
C2 H2 0.9500 . ?
C2 C3 1.40(2) . ?
C3 C5 1.50(2) . ?
C4 H4A 0.9800 . ?
C4 H4B 0.9800 . ?
C4 H4C 0.9800 . ?
C5 H5A 0.9800 . ?
C5 H5B 0.9800 . ?
C5 H5C 0.9800 . ?
C6 C7 1.44(3) . ?
C8 C9 1.40(2) . ?
C8 C13 1.40(2) . ?
C9 C10 1.39(2) . ?
C9 C14 1.55(2) . ?
C10 H10 0.9500 . ?
C10 C11 1.33(2) . ?
C11 H11 0.9500 . ?
C11 C12 1.36(2) . ?
C12 H12 0.9500 . ?
C12 C13 1.46(2) . ?
C13 C17 1.50(2) . ?
C14 H14 1.0000 . ?
C14 C15 1.55(3) . ?
C14 C16 1.49(3) . ?
C15 H15D 0.9800 . ?
C15 H15E 0.9800 . ?
C15 H15F 0.9800 . ?
C16 H16D 0.9800 . ?
C16 H16E 0.9800 . ?
C16 H16F 0.9800 . ?
C17 H17 1.0000 . ?
C17 C18 1.54(3) . ?
C17 C19 1.46(3) . ?
C18 H18D 0.9800 . ?
C18 H18E 0.9800 . ?
C18 H18F 0.9800 . ?
C19 H19D 0.9800 . ?
C19 H19E 0.9800 . ?
C19 H19F 0.9800 . ?
C20 C21 1.42(2) . ?
C20 C25 1.42(2) . ?
C21 C22 1.39(2) . ?
C21 C26 1.53(2) . ?
C22 H22 0.9500 . ?
C22 C23 1.36(2) . ?
C23 H23 0.9500 . ?
C23 C24 1.34(2) . ?
C24 H24 0.9500 . ?
C24 C25 1.40(2) . ?
C25 C29 1.49(2) . ?
C26 H26 1.0000 . ?
C26 C27 1.54(3) . ?
C26 C28 1.51(3) . ?
C27 H27D 0.9800 . ?
C27 H27E 0.9800 . ?
C27 H27F 0.9800 . ?
C28 H28D 0.9800 . ?
C28 H28E 0.9800 . ?
C28 H28F 0.9800 . ?
C29 H29 1.0000 . ?
C29 C30 1.51(3) . ?
C29 C31 1.54(2) . ?
C30 H30D 0.9800 . ?
C30 H30E 0.9800 . ?
C30 H30F 0.9800 . ?
C31 H31D 0.9800 . ?
C31 H31E 0.9800 . ?
C31 H31F 0.9800 . ?
C32 H32C 0.9900 . ?
C32 H32D 0.9900 . ?
C32 C33 1.487(18) . ?
C33 H33C 0.9900 . ?
C33 H33D 0.9900 . ?
C34 H34C 0.9900 . ?
C34 H34D 0.9900 . ?
C34 C35 1.483(17) . ?
C35 H35C 0.9900 . ?
C35 H35D 0.9900 . ?
C36 H36C 0.9900 . ?
C36 H36D 0.9900 . ?
C36 C37 1.490(17) . ?
C37 H37C 0.9900 . ?
C37 H37D 0.9900 . ?
C38 H38C 0.9900 . ?
C38 H38D 0.9900 . ?
C38 C39 1.496(17) . ?
C39 H39C 0.9900 . ?
C39 H39D 0.9900 . ?
C40 H40C 0.9900 . ?
C40 H40D 0.9900 . ?
C40 C41 1.479(18) . ?
C41 H41C 0.9900 . ?
C41 H41D 0.9900 . ?
C42 H42C 0.9900 . ?
C42 H42D 0.9900 . ?
C42 C43 1.493(18) . ?
C43 H43C 0.9900 . ?
C43 H43D 0.9900 . ?
Fe1B N1B 1.927(12) . ?
Fe1B N2B 1.917(15) . ?
Fe1B C6B 1.93(2) . ?
Fe1B C7B 1.953(19) . ?
K1B O1B 2.742(11) . ?
K1B O2B 2.810(11) . ?
K1B O3B 2.781(11) . ?
K1B O4B 2.800(12) . ?
K1B O5B 2.800(13) . ?
K1B O6B 2.823(11) . ?
K1B C6B 3.14(2) . ?
K1B C7B 3.04(2) . ?
K1B C34B 3.468(17) . ?
K1B H7BA 3.0(3) . ?
K1B H6BB 2.9(3) . ?
K1B H7BB 2.5(2) . ?
O1B C33B 1.417(14) . ?
O1B C34B 1.400(14) . ?
O2B C35B 1.407(14) . ?
O2B C36B 1.401(15) . ?
O3B C37B 1.402(14) . ?
O3B C38B 1.395(14) . ?
O4B C39B 1.412(15) . ?
O4B C40B 1.393(14) . ?
O5B C41B 1.404(14) . ?
O5B C42B 1.398(15) . ?
O6B C32B 1.407(15) . ?
O6B C43B 1.408(14) . ?
N1B C1B 1.39(2) . ?
N1B C8B 1.44(2) . ?
N2B C3B 1.367(19) . ?
N2B C20B 1.457(18) . ?
C1B C2B 1.40(2) . ?
C1B C4B 1.49(2) . ?
C2B H2B 0.9500 . ?
C2B C3B 1.383(19) . ?
C3B C5B 1.48(2) . ?
C4B H4BA 0.9800 . ?
C4B H4BB 0.9800 . ?
C4B H4BC 0.9800 . ?
C5B H5BA 0.9800 . ?
C5B H5BB 0.9800 . ?
C5B H5BC 0.9800 . ?
C6B C7B 1.36(2) . ?
C6B H6BA 0.98(11) . ?
C6B H6BB 0.99(11) . ?
C7B H7BA 0.98(11) . ?
C7B H7BB 0.99(11) . ?
C8B C9B 1.387(19) . ?
C8B C13B 1.40(2) . ?
C9B C10B 1.40(2) . ?
C9B C14B 1.52(2) . ?
C10B H10B 0.9500 . ?
C10B C11B 1.37(2) . ?
C11B H11B 0.9500 . ?
C11B C12B 1.40(2) . ?
C12B H12B 0.9500 . ?
C12B C13B 1.38(2) . ?
C13B C17B 1.47(2) . ?
C14B H14B 1.0000 . ?
C14B C15B 1.51(2) . ?
C14B C16B 1.54(2) . ?
C15B H15A 0.9800 . ?
C15B H15B 0.9800 . ?
C15B H15C 0.9800 . ?
C16B H16A 0.9800 . ?
C16B H16B 0.9800 . ?
C16B H16C 0.9800 . ?
C17B H17B 1.0000 . ?
C17B C18B 1.54(2) . ?
C17B C19B 1.54(2) . ?
C18B H18A 0.9800 . ?
C18B H18B 0.9800 . ?
C18B H18C 0.9800 . ?
C19B H19A 0.9800 . ?
C19B H19B 0.9800 . ?
C19B H19C 0.9800 . ?
C20B C21B 1.39(2) . ?
C20B C25B 1.41(2) . ?
C21B C22B 1.41(2) . ?
C21B C26B 1.51(2) . ?
C22B H22B 0.9500 . ?
C22B C23B 1.38(2) . ?
C23B H23B 0.9500 . ?
C23B C24B 1.37(2) . ?
C24B H24B 0.9500 . ?
C24B C25B 1.38(2) . ?
C25B C29B 1.50(2) . ?
C26B H26B 1.0000 . ?
C26B C27B 1.54(3) . ?
C26B C28B 1.50(3) . ?
C27B H27A 0.9800 . ?
C27B H27B 0.9800 . ?
C27B H27C 0.9800 . ?
C28B H28A 0.9800 . ?
C28B H28B 0.9800 . ?
C28B H28C 0.9800 . ?
C29B H29B 1.0000 . ?
C29B C30B 1.52(3) . ?
C29B C31B 1.54(3) . ?
C30B H30A 0.9800 . ?
C30B H30B 0.9800 . ?
C30B H30C 0.9800 . ?
C31B H31A 0.9800 . ?
C31B H31B 0.9800 . ?
C31B H31C 0.9800 . ?
C32B H32A 0.9900 . ?
C32B H32B 0.9900 . ?
C32B C33B 1.490(17) . ?
C33B H33A 0.9900 . ?
C33B H33B 0.9900 . ?
C34B H34A 0.9900 . ?
C34B H34B 0.9900 . ?
C34B C35B 1.465(16) . ?
C35B H35A 0.9900 . ?
C35B H35B 0.9900 . ?
C36B H36A 0.9900 . ?
C36B H36B 0.9900 . ?
C36B C37B 1.476(17) . ?
C37B H37A 0.9900 . ?
C37B H37B 0.9900 . ?
C38B H38A 0.9900 . ?
C38B H38B 0.9900 . ?
C38B C39B 1.486(17) . ?
C39B H39A 0.9900 . ?
C39B H39B 0.9900 . ?
C40B H40A 0.9900 . ?
C40B H40B 0.9900 . ?
C40B C41B 1.487(17) . ?
C41B H41A 0.9900 . ?
C41B H41B 0.9900 . ?
C42B H42A 0.9900 . ?
C42B H42B 0.9900 . ?
C42B C43B 1.482(17) . ?
C43B H43A 0.9900 . ?
C43B H43B 0.9900 . ?
C46 H46 0.9500 . ?
C46 C45 1.3900 . ?
C46 C47 1.3900 . ?
C45 H45 0.9500 . ?
C45 C44 1.3900 . ?
C44 C49 1.3900 . ?
C44 C50 1.52(2) . ?
C49 H49 0.9500 . ?
C49 C48 1.3900 . ?
C48 H48 0.9500 . ?
C48 C47 1.3900 . ?
C47 H47 0.9500 . ?
C50 H50A 0.9800 . ?
C50 H50B 0.9800 . ?
C50 H50C 0.9800 . ?

loop_
_geom_torsion_atom_site_label_1
_geom_torsion_atom_site_label_2
_geom_torsion_atom_site_label_3
_geom_torsion_atom_site_label_4
_geom_torsion
_geom_torsion_site_symmetry_1
_geom_torsion_site_symmetry_2
_geom_torsion_site_symmetry_3
_geom_torsion_site_symmetry_4
_geom_torsion_publ_flag
Fe1 N1 C1 C2 -2.1(19) . . . . ?
Fe1 N1 C1 C4 176.5(10) . . . . ?
Fe1 N1 C8 C9 94.8(19) . . . . ?
Fe1 N1 C8 C13 -82(2) . . . . ?
Fe1 N2 C3 C2 -1.5(19) . . . . ?
Fe1 N2 C3 C5 -179.9(10) . . . . ?
Fe1 N2 C20 C21 79.0(15) . . . . ?
Fe1 N2 C20 C25 -93.6(14) . . . . ?
Fe1 C6 C7 K1 177.7(9) . . . . ?
K1 O1 C33 C32 -43(3) . . . . ?
K1 O1 C34 C35 40(2) . . . . ?
K1 O2 C35 C34 56(2) . . . . ?
K1 O2 C36 C37 -51(2) . . . . ?
K1 O3 C37 C36 -51.5(18) . . . . ?
K1 O3 C38 C39 40(2) . . . . ?
K1 O4 C39 C38 55.0(18) . . . . ?
K1 O4 C40 C41 -54(2) . . . . ?
K1 O5 C41 C40 -48(3) . . . . ?
K1 O5 C42 C43 44(3) . . . . ?
K1 O6 C32 C33 -53(2) . . . . ?
K1 O6 C43 C42 52(2) . . . . ?
K1 C6 C7 Fe1 -177.7(9) . . . . ?
O1 C34 C35 O2 -66(3) . . . . ?
O2 C36 C37 O3 70(2) . . . . ?
O3 C38 C39 O4 -64(2) . . . . ?
O4 C40 C41 O5 70(3) . . . . ?
O5 C42 C43 O6 -66(3) . . . . ?
O6 C32 C33 O1 67(3) . . . . ?
N1 C1 C2 C3 0(2) . . . . ?
N1 C8 C9 C10 -174(2) . . . . ?
N1 C8 C9 C14 6(3) . . . . ?
N1 C8 C13 C12 175(2) . . . . ?
N1 C8 C13 C17 -7(3) . . . . ?
N2 C20 C21 C22 -174.4(15) . . . . ?
N2 C20 C21 C26 7(2) . . . . ?
N2 C20 C25 C24 173.3(14) . . . . ?
N2 C20 C25 C29 -3(2) . . . . ?
C1 N1 C8 C9 -84(2) . . . . ?
C1 N1 C8 C13 99(2) . . . . ?
C1 C2 C3 N2 2(2) . . . . ?
C1 C2 C3 C5 -179.3(14) . . . . ?
C3 N2 C20 C21 -105.5(16) . . . . ?
C3 N2 C20 C25 81.9(18) . . . . ?
C4 C1 C2 C3 -178.8(14) . . . . ?
C8 N1 C1 C2 176.4(13) . . . . ?
C8 N1 C1 C4 -5(2) . . . . ?
C8 C9 C10 C11 0(4) . . . . ?
C8 C9 C14 C15 -106(2) . . . . ?
C8 C9 C14 C16 132(2) . . . . ?
C8 C13 C17 C18 114(3) . . . . ?
C8 C13 C17 C19 -121(3) . . . . ?
C9 C8 C13 C12 -2(3) . . . . ?
C9 C8 C13 C17 176(2) . . . . ?
C9 C10 C11 C12 -4(5) . . . . ?
C10 C9 C14 C15 74(3) . . . . ?
C10 C9 C14 C16 -48(3) . . . . ?
C10 C11 C12 C13 5(4) . . . . ?
C11 C12 C13 C8 -2(4) . . . . ?
C11 C12 C13 C17 -180(2) . . . . ?
C12 C13 C17 C18 -68(3) . . . . ?
C12 C13 C17 C19 57(3) . . . . ?
C13 C8 C9 C10 3(3) . . . . ?
C13 C8 C9 C14 -177(2) . . . . ?
C14 C9 C10 C11 -180(2) . . . . ?
C20 N2 C3 C2 -176.7(13) . . . . ?
C20 N2 C3 C5 4.9(19) . . . . ?
C20 C21 C22 C23 1(3) . . . . ?
C20 C21 C26 C27 -139.0(17) . . . . ?
C20 C21 C26 C28 101(2) . . . . ?
C20 C25 C29 C30 91(2) . . . . ?
C20 C25 C29 C31 -144.4(17) . . . . ?
C21 C20 C25 C24 1(2) . . . . ?
C21 C20 C25 C29 -176.1(15) . . . . ?
C21 C22 C23 C24 1(3) . . . . ?
C22 C21 C26 C27 43(2) . . . . ?
C22 C21 C26 C28 -77(2) . . . . ?
C22 C23 C24 C25 -2(3) . . . . ?
C23 C24 C25 C20 1(3) . . . . ?
C23 C24 C25 C29 178.0(18) . . . . ?
C24 C25 C29 C30 -85(2) . . . . ?
C24 C25 C29 C31 39(3) . . . . ?
C25 C20 C21 C22 -2(2) . . . . ?
C25 C20 C21 C26 -179.9(15) . . . . ?
C26 C21 C22 C23 179.1(17) . . . . ?
C32 O6 C43 C42 175.5(19) . . . . ?
C33 O1 C34 C35 180(2) . . . . ?
C34 O1 C33 C32 175(2) . . . . ?
C35 O2 C36 C37 -174.2(19) . . . . ?
C36 O2 C35 C34 -179(2) . . . . ?
C37 O3 C38 C39 177.4(17) . . . . ?
C38 O3 C37 C36 169.4(17) . . . . ?
C39 O4 C40 C41 180(2) . . . . ?
C40 O4 C39 C38 -179.6(18) . . . . ?
C41 O5 C42 C43 -179(2) . . . . ?
C42 O5 C41 C40 175(2) . . . . ?
C43 O6 C32 C33 -176.9(19) . . . . ?
Fe1B N1B C1B C2B -3.2(17) . . . . ?
Fe1B N1B C1B C4B 177.6(10) . . . . ?
Fe1B N1B C8B C9B 99.1(14) . . . . ?
Fe1B N1B C8B C13B -79.6(15) . . . . ?
Fe1B N2B C3B C2B 2.2(18) . . . . ?
Fe1B N2B C3B C5B 178.0(10) . . . . ?
Fe1B N2B C20B C21B 80.9(16) . . . . ?
Fe1B N2B C20B C25B -94.8(15) . . . . ?
Fe1B C6B C7B K1B 167.5(6) . . . . ?
K1B O1B C33B C32B -42.0(18) . . . . ?
K1B O1B C34B C35B 60.8(17) . . . . ?
K1B O2B C35B C34B 37.2(18) . . . . ?
K1B O2B C36B C37B -52.8(16) . . . . ?
K1B O3B C37B C36B -36.3(19) . . . . ?
K1B O3B C38B C39B 42.6(19) . . . . ?
K1B O4B C39B C38B 55.6(17) . . . . ?
K1B O4B C40B C41B -43(2) . . . . ?
K1B O5B C41B C40B -54.1(16) . . . . ?
K1B O5B C42B C43B 47.3(18) . . . . ?
K1B O6B C32B C33B -54.7(15) . . . . ?
K1B O6B C43B C42B 50.0(18) . . . . ?
K1B C6B C7B Fe1B -167.5(6) . . . . ?
O1B C34B C35B O2B -68(2) . . . . ?
O2B C36B C37B O3B 59(2) . . . . ?
O3B C38B C39B O4B -67(2) . . . . ?
O4B C40B C41B O5B 67(2) . . . . ?
O5B C42B C43B O6B -66(2) . . . . ?
O6B C32B C33B O1B 66(2) . . . . ?
N1B C1B C2B C3B 6(2) . . . . ?
N1B C8B C9B C10B -172.8(13) . . . . ?
N1B C8B C9B C14B 3(2) . . . . ?
N1B C8B C13B C12B 173.0(14) . . . . ?
N1B C8B C13B C17B -6(2) . . . . ?
N2B C20B C21B C22B -173.8(15) . . . . ?
N2B C20B C21B C26B 5(2) . . . . ?
N2B C20B C25B C24B 174.9(16) . . . . ?
N2B C20B C25B C29B -1(2) . . . . ?
C1B N1B C8B C9B -77.1(18) . . . . ?
C1B N1B C8B C13B 104.2(16) . . . . ?
C1B C2B C3B N2B -5(2) . . . . ?
C1B C2B C3B C5B 178.8(14) . . . . ?
C3B N2B C20B C21B -103.8(17) . . . . ?
C3B N2B C20B C25B 80.4(18) . . . . ?
C4B C1B C2B C3B -174.8(14) . . . . ?
C8B N1B C1B C2B 172.8(12) . . . . ?
C8B N1B C1B C4B -6.4(19) . . . . ?
C8B C9B C10B C11B -2(2) . . . . ?
C8B C9B C14B C15B -89(2) . . . . ?
C8B C9B C14B C16B 145.9(16) . . . . ?
C8B C13B C17B C18B 124.8(17) . . . . ?
C8B C13B C17B C19B -109.8(18) . . . . ?
C9B C8B C13B C12B -6(2) . . . . ?
C9B C8B C13B C17B 175.0(15) . . . . ?
C9B C10B C11B C12B -2(3) . . . . ?
C10B C9B C14B C15B 86.8(18) . . . . ?
C10B C9B C14B C16B -38(2) . . . . ?
C10B C11B C12B C13B 2(3) . . . . ?
C11B C12B C13B C8B 2(3) . . . . ?
C11B C12B C13B C17B -178.9(16) . . . . ?
C12B C13B C17B C18B -54(2) . . . . ?
C12B C13B C17B C19B 71(2) . . . . ?
C13B C8B C9B C10B 6(2) . . . . ?
C13B C8B C9B C14B -178.4(15) . . . . ?
C14B C9B C10B C11B -177.8(15) . . . . ?
C20B N2B C3B C2B -172.7(12) . . . . ?
C20B N2B C3B C5B 3.1(19) . . . . ?
C20B C21B C22B C23B -2(3) . . . . ?
C20B C21B C26B C27B -132.3(18) . . . . ?
C20B C21B C26B C28B 103.0(19) . . . . ?
C20B C25B C29B C30B 96.0(19) . . . . ?
C20B C25B C29B C31B -139.9(18) . . . . ?
C21B C20B C25B C24B -1(2) . . . . ?
C21B C20B C25B C29B -176.7(17) . . . . ?
C21B C22B C23B C24B 1(3) . . . . ?
C22B C21B C26B C27B 46(2) . . . . ?
C22B C21B C26B C28B -78(2) . . . . ?
C22B C23B C24B C25B 0(3) . . . . ?
C23B C24B C25B C20B 0(3) . . . . ?
C23B C24B C25B C29B 175.6(18) . . . . ?
C24B C25B C29B C30B -80(2) . . . . ?
C24B C25B C29B C31B 44(2) . . . . ?
C25B C20B C21B C22B 2(2) . . . . ?
C25B C20B C21B C26B -179.4(16) . . . . ?
C26B C21B C22B C23B 179.3(17) . . . . ?
C32B O6B C43B C42B 177.1(15) . . . . ?
C33B O1B C34B C35B -166.7(15) . . . . ?
C34B O1B C33B C32B -171.0(16) . . . . ?
C35B O2B C36B C37B 176.6(14) . . . . ?
C36B O2B C35B C34B 167.8(15) . . . . ?
C37B O3B C38B C39B -173.6(16) . . . . ?
C38B O3B C37B C36B -178.2(16) . . . . ?
C39B O4B C40B C41B -170.1(16) . . . . ?
C40B O4B C39B C38B -175.0(16) . . . . ?
C41B O5B C42B C43B -180.0(15) . . . . ?
C42B O5B C41B C40B 172.2(15) . . . . ?
C43B O6B C32B C33B 176.5(15) . . . . ?
C46 C45 C44 C49 0.0 . . . . ?
C46 C45 C44 C50 -173.8(16) . . . . ?
C45 C46 C47 C48 0.0 . . . . ?
C45 C44 C49 C48 0.0 . . . . ?
C44 C49 C48 C47 0.0 . . . . ?
C49 C48 C47 C46 0.0 . . . . ?
C47 C46 C45 C44 0.0 . . . . ?
C50 C44 C49 C48 174.3(15) . . . . ?
